data_4332933
loop_
_publ_author_name
'Nitschke, Christian'
'Fenske, Dieter'
'Corrigan, John F.'

_publ_section_title
;
 Ferrocenyldiselenolate-Stabilized Copper&#x2212;Selenium Clusters
;
_journal_issue 23
_journal_name_full 'Inorganic Chemistry'
_journal_page_first 9394
_journal_page_last 9401
_journal_paper_doi 10.1021/ic061111n
_journal_volume 45
_journal_year 2006
_chemical_formula_sum 'C178.2 H293.2 Cu36 Fe6 P12 S1.7 Se24'
_chemical_formula_weight 7379.45
_chemical_name_systematic
; 
 ? 
;
_space_group_IT_number 14
_symmetry_space_group_name_Hall '-P 2yn'
_symmetry_space_group_name_H-M 'P 1 21/n 1'
_atom_sites_solution_hydrogens geom
_atom_sites_solution_primary direct
_atom_sites_solution_secondary difmap
_audit_creation_method SHELXL-97
_cell_angle_alpha 90.00
_cell_angle_beta 91.62(3)
_cell_angle_gamma 90.00
_cell_formula_units_Z 4
_cell_length_a 19.763(4)
_cell_length_b 21.774(4)
_cell_length_c 61.137(12)
_cell_measurement_temperature 100(2)
_cell_volume 26298(9)
_computing_cell_refinement kumaCCD
_computing_data_collection kumaCCD
_computing_data_reduction kumaCCD
_computing_structure_refinement 'SHELXL-97 (Sheldrick, 1997)'
_computing_structure_solution 'SHELXS-97 (Sheldrick, 1990)'
_diffrn_ambient_temperature 100(2)
_diffrn_measured_fraction_theta_full 0.836
_diffrn_measured_fraction_theta_max 0.836
_diffrn_measurement_device_type 'stoe stadi 4'
_diffrn_measurement_method 'four-circle ccd detector'
_diffrn_radiation_monochromator graphite
_diffrn_radiation_source 'fine-focus sealed tube'
_diffrn_radiation_type MoK\a
_diffrn_radiation_wavelength 0.71073
_diffrn_reflns_av_R_equivalents 0.0937
_diffrn_reflns_av_sigmaI/netI 0.0904
_diffrn_reflns_limit_h_max 19
_diffrn_reflns_limit_h_min -17
_diffrn_reflns_limit_k_max 11
_diffrn_reflns_limit_k_min -18
_diffrn_reflns_limit_l_max 30
_diffrn_reflns_limit_l_min -56
_diffrn_reflns_number 34415
_diffrn_reflns_theta_full 20.46
_diffrn_reflns_theta_max 20.46
_diffrn_reflns_theta_min 1.91
_exptl_absorpt_coefficient_mu 6.603
_exptl_absorpt_correction_T_max 0.5580
_exptl_absorpt_correction_T_min 0.2419
_exptl_crystal_colour brown-black
_exptl_crystal_density_diffrn 1.864
_exptl_crystal_density_method 'not measured'
_exptl_crystal_description needle
_exptl_crystal_F_000 14342
_exptl_crystal_size_max 0.30
_exptl_crystal_size_mid 0.15
_exptl_crystal_size_min 0.10
_refine_diff_density_max 1.327
_refine_diff_density_min -1.169
_refine_diff_density_rms 0.195
_refine_ls_extinction_method none
_refine_ls_goodness_of_fit_ref 1.040
_refine_ls_hydrogen_treatment mixed
_refine_ls_matrix_type full
_refine_ls_number_parameters 1443
_refine_ls_number_reflns 21914
_refine_ls_number_restraints 21
_refine_ls_restrained_S_all 1.039
_refine_ls_R_factor_all 0.1337
_refine_ls_R_factor_gt 0.0907
_refine_ls_shift/su_max 0.020
_refine_ls_shift/su_mean 0.001
_refine_ls_structure_factor_coef Fsqd
_refine_ls_weighting_details 'calc w=1/[\s^2^(Fo^2^)+(0.1885P)^2^+0.0000P] where P=(Fo^2^+2Fc^2^)/3'
_refine_ls_weighting_scheme calc
_refine_ls_wR_factor_gt 0.2538
_refine_ls_wR_factor_ref 0.2864
_reflns_number_gt 13273
_reflns_number_total 21914
_reflns_threshold_expression >2sigma(I)
_cod_data_source_file ic061111nsup1.cif
_cod_data_source_block chris2a_(5)
_cod_original_formula_sum 'C178.20 H293.20 Cu36 Fe6 P12 S1.70 Se24'
_cod_database_code 4332933

loop_
_symmetry_equiv_pos_as_xyz
'x, y, z'
'-x+1/2, y+1/2, -z+1/2'
'-x, -y, -z'
'x-1/2, -y-1/2, z-1/2'

loop_
_atom_site_label
_atom_site_type_symbol
_atom_site_fract_x
_atom_site_fract_y
_atom_site_fract_z
_atom_site_U_iso_or_equiv
_atom_site_adp_type
_atom_site_occupancy
_atom_site_symmetry_multiplicity
_atom_site_calc_flag
_atom_site_refinement_flags
_atom_site_disorder_assembly
_atom_site_disorder_group
Cu1 Cu 0.83102(17) 0.90675(16) 0.07857(6) 0.0879(10) Uani 1 1 d . . .
Cu2 Cu 0.90316(17) 0.80136(16) 0.08283(6) 0.0857(10) Uani 1 1 d . . .
Cu3 Cu 1.02864(17) 0.82367(16) 0.09608(6) 0.0875(10) Uani 1 1 d . . .
Cu4 Cu 0.83142(17) 0.71910(16) 0.10533(6) 0.0888(10) Uani 1 1 d . . .
Cu5 Cu 1.08099(16) 0.71680(16) 0.08690(6) 0.0824(10) Uani 1 1 d . . .
Cu6 Cu 0.96783(17) 0.72731(17) 0.11461(6) 0.0936(11) Uani 1 1 d . . .
Cu7 Cu 0.90439(16) 0.62390(16) 0.09468(6) 0.0863(10) Uani 1 1 d . . .
Cu8 Cu 1.21220(17) 0.72600(18) 0.09399(6) 0.0961(11) Uani 1 1 d . . .
Cu9 Cu 1.03308(19) 0.60939(18) 0.09165(6) 0.0975(11) Uani 1 1 d . . .
Cu10 Cu 0.83892(18) 0.52542(17) 0.10715(6) 0.0952(11) Uani 1 1 d . . .
Cu11 Cu 1.14498(18) 0.66075(16) 0.12092(6) 0.0908(11) Uani 1 1 d . . .
Cu12 Cu 0.94709(16) 0.55286(16) 0.12862(6) 0.0847(10) Uani 1 1 d . . .
Cu13 Cu 1.06344(19) 0.66723(17) 0.26648(6) 0.0951(11) Uani 1 1 d . A .
Cu14 Cu 1.02218(17) 0.70414(16) 0.22611(6) 0.0857(10) Uani 1 1 d . . .
Cu15 Cu 1.12445(17) 0.73615(16) 0.20182(6) 0.0862(10) Uani 1 1 d . . .
Cu16 Cu 0.93079(17) 0.62536(16) 0.20956(6) 0.0891(10) Uani 1 1 d . . .
Cu17 Cu 1.05642(16) 0.79451(15) 0.17011(6) 0.0818(10) Uani 1 1 d . . .
Cu18 Cu 1.02534(18) 0.67084(17) 0.18195(6) 0.0975(12) Uani 1 1 d . . .
Cu19 Cu 0.88289(16) 0.69747(16) 0.17913(6) 0.0836(10) Uani 1 1 d . . .
Cu20 Cu 1.1494(2) 0.85205(16) 0.14795(6) 0.0981(11) Uani 1 1 d . . .
Cu21 Cu 0.93953(19) 0.76708(18) 0.15254(7) 0.1061(12) Uani 1 1 d . . .
Cu22 Cu 0.77616(16) 0.64866(17) 0.16058(6) 0.0938(11) Uani 1 1 d . . .
Cu23 Cu 1.08926(17) 0.76353(16) 0.12895(6) 0.0893(10) Uani 1 1 d . . .
Cu24 Cu 0.88675(16) 0.65330(15) 0.13796(6) 0.0817(10) Uani 1 1 d . . .
Cu25 Cu 1.18004(17) 0.38198(16) 0.07806(6) 0.0866(10) Uani 1 1 d . . .
Cu26 Cu 1.14843(15) 0.44848(15) 0.11371(5) 0.0790(9) Uani 1 1 d . . .
Cu27 Cu 1.21217(15) 0.55691(15) 0.11322(5) 0.0806(10) Uani 1 1 d . . .
Cu28 Cu 1.01441(16) 0.44894(15) 0.11962(6) 0.0812(10) Uani 1 1 d . . .
Cu29 Cu 1.19225(15) 0.58439(15) 0.15402(6) 0.0801(10) Uani 1 1 d . . .
Cu30 Cu 1.08049(16) 0.55534(16) 0.12594(6) 0.0863(10) Uani 1 1 d . . .
Cu31 Cu 1.02021(15) 0.48823(15) 0.16021(5) 0.0783(9) Uani 1 1 d . . .
Cu32 Cu 1.26403(16) 0.68037(17) 0.16367(6) 0.0915(11) Uani 1 1 d . . .
Cu33 Cu 1.09227(18) 0.57103(18) 0.17923(7) 0.1021(12) Uani 1 1 d . . .
Cu34 Cu 0.89987(17) 0.47788(16) 0.17613(6) 0.0924(11) Uani 1 1 d . C .
Cu35 Cu 1.13601(16) 0.69627(16) 0.16048(6) 0.0862(10) Uani 1 1 d . . .
Cu36 Cu 0.94149(17) 0.58591(16) 0.16850(6) 0.0865(10) Uani 1 1 d . . .
Se1 Se 0.96064(13) 0.89870(12) 0.07681(5) 0.0756(8) Uani 1 1 d . . .
Se2 Se 1.13995(12) 0.81507(12) 0.08214(4) 0.0721(8) Uani 1 1 d . . .
Se3 Se 0.78061(13) 0.80046(12) 0.08376(5) 0.0757(8) Uani 1 1 d . . .
Se4 Se 0.78051(13) 0.62189(12) 0.09604(5) 0.0754(8) Uani 1 1 d . . .
Se5 Se 1.12979(14) 0.73923(12) 0.24130(4) 0.0767(8) Uani 1 1 d . . .
Se6 Se 1.16331(12) 0.83093(12) 0.18704(4) 0.0731(8) Uani 1 1 d . . .
Se7 Se 0.95045(13) 0.64026(13) 0.24818(4) 0.0791(8) Uani 1 1 d . . .
Se8 Se 0.81245(12) 0.62889(12) 0.19980(5) 0.0747(8) Uani 1 1 d . . .
Se9 Se 1.25398(12) 0.46724(12) 0.09516(4) 0.0647(7) Uani 1 1 d . . .
Se10 Se 1.29882(11) 0.60477(12) 0.13559(4) 0.0684(7) Uani 1 1 d . . .
Se11 Se 1.07136(12) 0.37005(12) 0.09965(4) 0.0683(7) Uani 1 1 d . . .
Se12 Se 0.94299(12) 0.40794(12) 0.14694(4) 0.0716(8) Uani 1 1 d . . .
Se13 Se 0.96228(12) 0.70597(12) 0.07602(4) 0.0677(7) Uani 1 1 d . . .
Se14 Se 1.15022(13) 0.61713(13) 0.08621(4) 0.0775(8) Uani 1 1 d . . .
Se15 Se 0.96737(14) 0.52001(12) 0.09309(4) 0.0774(8) Uani 1 1 d . . .
Se16 Se 0.97087(12) 0.76062(12) 0.19554(4) 0.0690(7) Uani 1 1 d . . .
Se17 Se 1.00839(12) 0.83845(13) 0.13449(4) 0.0737(8) Uani 1 1 d . . .
Se18 Se 0.82642(13) 0.74515(12) 0.14363(5) 0.0735(8) Uani 1 1 d . . .
Se19 Se 1.13808(11) 0.48590(11) 0.15080(4) 0.0619(7) Uani 1 1 d . . .
Se20 Se 1.17631(13) 0.64043(12) 0.19096(4) 0.0706(7) Uani 1 1 d . . .
Se21 Se 0.99755(12) 0.53872(13) 0.19792(4) 0.0736(8) Uani 1 1 d . . .
Se22 Se 1.20912(12) 0.75384(12) 0.13470(4) 0.0679(7) Uani 1 1 d . . .
Se23 Se 1.02378(11) 0.65081(11) 0.14109(4) 0.0611(7) Uani 1 1 d . . .
Se24 Se 0.83978(12) 0.55064(12) 0.14817(4) 0.0701(7) Uani 1 1 d . . .
Fe1 Fe 1.0658(2) 0.86290(19) 0.02968(7) 0.0867(12) Uani 1 1 d . . .
Fe2 Fe 0.7417(2) 0.6837(2) 0.04186(7) 0.0982(13) Uani 1 1 d . . .
Fe3 Fe 1.1032(2) 0.90531(17) 0.23564(7) 0.0823(12) Uani 1 1 d . . .
Fe4 Fe 0.7924(2) 0.7282(2) 0.24697(7) 0.0926(13) Uani 1 1 d . . .
Fe5 Fe 1.37687(17) 0.45446(17) 0.14121(6) 0.0743(11) Uani 1 1 d . . .
Fe6 Fe 1.05347(19) 0.27492(17) 0.14906(7) 0.0823(12) Uani 1 1 d . . .
P1 P 0.7866(4) 0.9524(4) 0.04851(14) 0.091(2) Uani 1 1 d . . .
P2 P 0.8082(3) 0.9542(3) 0.11063(12) 0.076(2) Uani 1 1 d . . .
P3 P 1.3066(3) 0.7211(4) 0.07572(13) 0.091(2) Uani 1 1 d . . .
P4 P 0.7886(4) 0.4433(4) 0.09383(13) 0.087(2) Uani 1 1 d . . .
P5 P 1.0508(5) 0.7056(5) 0.29998(14) 0.113(3) Uani 1 1 d . . .
P6 P 1.1277(4) 0.5822(3) 0.26678(12) 0.078(2) Uani 1 1 d . . .
P7 P 1.1683(4) 0.9484(3) 0.13794(13) 0.080(2) Uani 1 1 d . . .
P8 P 0.6652(4) 0.6545(4) 0.15957(19) 0.115(3) Uani 1 1 d . . .
P9 P 1.2346(4) 0.2911(3) 0.07542(13) 0.084(2) Uani 1 1 d . . .
P10 P 1.1455(3) 0.4268(3) 0.04629(11) 0.075(2) Uani 1 1 d . B .
P11 P 1.3493(3) 0.7148(4) 0.18370(13) 0.083(2) Uani 1 1 d . . .
P12 P 0.8489(4) 0.4253(4) 0.20132(14) 0.102(3) Uani 1 1 d D . .
S1 S 0.8472(7) 0.9230(7) 0.2023(2) 0.185(5) Uiso 1 1 d . . .
S2 S 1.1329(10) 0.4187(9) 0.2151(3) 0.181(7) Uiso 0.70 1 d P . .
C1 C 0.9822(12) 0.8912(11) 0.0451(4) 0.069(7) Uiso 1 1 d . . .
C2 C 1.0161(14) 0.9426(14) 0.0336(5) 0.099(9) Uiso 1 1 d . . .
C3 C 1.0138(14) 0.9248(14) 0.0114(5) 0.098(9) Uiso 1 1 d . . .
C4 C 0.9825(14) 0.8674(14) 0.0098(5) 0.098(9) Uiso 1 1 d . . .
C5 C 0.9630(12) 0.8460(12) 0.0299(4) 0.077(7) Uiso 1 1 d . . .
C6 C 1.1324(10) 0.8227(10) 0.0502(3) 0.055(6) Uiso 1 1 d . . .
C7 C 1.1645(12) 0.8722(11) 0.0389(4) 0.071(7) Uiso 1 1 d . . .
C8 C 1.1563(13) 0.8596(13) 0.0167(4) 0.087(8) Uiso 1 1 d . . .
C9 C 1.1219(13) 0.8038(12) 0.0137(4) 0.085(8) Uiso 1 1 d . . .
C10 C 1.1052(11) 0.7781(11) 0.0353(4) 0.069(7) Uiso 1 1 d . . .
C11 C 0.7593(13) 0.7720(12) 0.0540(4) 0.084(8) Uiso 1 1 d . . .
C12 C 0.8075(14) 0.7576(13) 0.0372(5) 0.098(9) Uiso 1 1 d . . .
C13 C 0.7652(17) 0.7451(15) 0.0173(6) 0.115(10) Uiso 1 1 d . . .
C14 C 0.6994(16) 0.7491(14) 0.0220(5) 0.110(10) Uiso 1 1 d . . .
C15 C 0.6880(15) 0.7626(13) 0.0459(5) 0.098(9) Uiso 1 1 d . . .
C16 C 0.7599(12) 0.6183(11) 0.0655(4) 0.075(7) Uiso 1 1 d . . .
C17 C 0.8074(15) 0.6112(13) 0.0488(5) 0.099(9) Uiso 1 1 d . . .
C18 C 0.7647(16) 0.6008(14) 0.0279(5) 0.110(10) Uiso 1 1 d . . .
C19 C 0.6929(17) 0.6045(16) 0.0344(6) 0.124(11) Uiso 1 1 d . . .
C20 C 0.6842(14) 0.6145(13) 0.0577(5) 0.097(9) Uiso 1 1 d . . .
C21 C 1.1110(13) 0.8230(13) 0.2503(4) 0.085(8) Uiso 1 1 d . . .
C22 C 1.1649(14) 0.8659(14) 0.2590(5) 0.096(9) Uiso 1 1 d . . .
C23 C 1.1244(16) 0.9160(14) 0.2681(5) 0.106(10) Uiso 1 1 d . . .
C24 C 1.0589(14) 0.9052(13) 0.2654(5) 0.092(8) Uiso 1 1 d . . .
C25 C 1.0419(15) 0.8459(14) 0.2517(5) 0.101(9) Uiso 1 1 d . . .
C26 C 1.1254(12) 0.8974(11) 0.2033(4) 0.076(7) Uiso 1 1 d . . .
C27 C 1.1703(12) 0.9410(12) 0.2156(4) 0.073(7) Uiso 1 1 d . . .
C28 C 1.1288(15) 0.9868(14) 0.2228(5) 0.101(9) Uiso 1 1 d . . .
C29 C 1.0575(15) 0.9724(14) 0.2178(5) 0.106(10) Uiso 1 1 d . . .
C30 C 1.0598(13) 0.9120(12) 0.2057(4) 0.080(8) Uiso 1 1 d . . .
C31 C 0.8863(13) 0.7004(13) 0.2579(4) 0.088(8) Uiso 1 1 d . . .
C32 C 0.8856(13) 0.7658(12) 0.2530(4) 0.083(8) Uiso 1 1 d . . .
C33 C 0.8348(14) 0.7897(14) 0.2672(5) 0.098(9) Uiso 1 1 d . . .
C34 C 0.8044(15) 0.7461(15) 0.2785(5) 0.105(10) Uiso 1 1 d . . .
C35 C 0.8347(14) 0.6844(14) 0.2739(5) 0.099(9) Uiso 1 1 d . . .
C36 C 0.7697(11) 0.6911(11) 0.2176(4) 0.069(7) Uiso 1 1 d . . .
C37 C 0.7708(12) 0.7548(11) 0.2149(4) 0.069(7) Uiso 1 1 d . . .
C38 C 0.7203(12) 0.7781(12) 0.2303(4) 0.077(7) Uiso 1 1 d . . .
C39 C 0.6889(13) 0.7281(13) 0.2407(4) 0.084(8) Uiso 1 1 d . . .
C40 C 0.7170(14) 0.6716(13) 0.2330(5) 0.091(8) Uiso 1 1 d . . .
C41 C 1.3206(10) 0.4294(10) 0.1139(3) 0.057(6) Uiso 1 1 d . . .
C42 C 1.3874(11) 0.4263(10) 0.1099(4) 0.061(6) Uiso 1 1 d . . .
C43 C 1.4202(13) 0.3836(13) 0.1254(5) 0.089(8) Uiso 1 1 d . . .
C44 C 1.3690(13) 0.3614(13) 0.1392(4) 0.089(8) Uiso 1 1 d . . .
C45 C 1.3066(12) 0.3913(11) 0.1335(4) 0.070(7) Uiso 1 1 d . . .
C46 C 1.3517(11) 0.5438(11) 0.1501(4) 0.064(6) Uiso 1 1 d . . .
C47 C 1.3357(12) 0.5011(11) 0.1668(4) 0.074(7) Uiso 1 1 d . . .
C48 C 1.3970(13) 0.4686(12) 0.1725(4) 0.085(8) Uiso 1 1 d . . .
C49 C 1.4481(14) 0.4924(13) 0.1604(5) 0.094(9) Uiso 1 1 d . . .
C50 C 1.4264(11) 0.5357(11) 0.1455(4) 0.068(7) Uiso 1 1 d . . .
C51 C 1.0890(10) 0.3037(10) 0.1187(3) 0.055(6) Uiso 1 1 d . . .
C52 C 1.1424(13) 0.2963(13) 0.1344(4) 0.084(8) Uiso 1 1 d . . .
C53 C 1.1399(15) 0.2316(14) 0.1426(5) 0.102(9) Uiso 1 1 d . . .
C54 C 1.0876(13) 0.2015(12) 0.1313(4) 0.078(7) Uiso 1 1 d . . .
C55 C 1.0537(12) 0.2450(12) 0.1175(4) 0.073(7) Uiso 1 1 d . . .
C56 C 0.9868(11) 0.3402(10) 0.1599(4) 0.061(6) Uiso 1 1 d . . .
C57 C 1.0469(15) 0.3386(14) 0.1747(5) 0.102(9) Uiso 1 1 d . . .
C58 C 1.0545(16) 0.2736(15) 0.1826(5) 0.109(10) Uiso 1 1 d . . .
C59 C 0.9997(15) 0.2392(14) 0.1743(5) 0.097(9) Uiso 1 1 d . . .
C60 C 0.9535(15) 0.2750(14) 0.1597(5) 0.102(9) Uiso 1 1 d . . .
C61 C 0.8059(16) 0.9172(15) 0.0220(6) 0.118(11) Uiso 1 1 d . . .
C62 C 0.775(2) 0.961(2) 0.0008(8) 0.174(16) Uiso 1 1 d . . .
C63 C 0.806(3) 0.917(3) -0.0208(11) 0.27(3) Uiso 1 1 d . . .
C64 C 0.696(2) 0.969(2) 0.0480(8) 0.180(17) Uiso 1 1 d . . .
C65 C 0.655(2) 0.918(2) 0.0550(7) 0.170(16) Uiso 1 1 d . . .
C66 C 0.573(3) 0.928(3) 0.0585(9) 0.22(2) Uiso 1 1 d . . .
C67 C 0.805(2) 1.0375(17) 0.0468(6) 0.139(13) Uiso 1 1 d . . .
C68 C 0.869(2) 1.050(2) 0.0459(7) 0.168(16) Uiso 1 1 d . . .
C69 C 0.891(2) 1.121(2) 0.0453(8) 0.181(17) Uiso 1 1 d . . .
C70 C 0.7181(15) 0.9616(16) 0.1151(5) 0.104(10) Uiso 1 1 d . . .
C71 C 0.6888(19) 1.0118(18) 0.1083(6) 0.141(13) Uiso 1 1 d . . .
C72 C 0.604(3) 1.009(2) 0.1111(8) 0.20(2) Uiso 1 1 d . . .
C73 C 0.579(2) 0.953(2) 0.1197(8) 0.174(17) Uiso 1 1 d . . .
C74 C 0.613(2) 0.906(2) 0.1245(7) 0.153(15) Uiso 1 1 d . . .
C75 C 0.6835(16) 0.9112(15) 0.1216(5) 0.105(10) Uiso 1 1 d . . .
C76 C 0.8426(13) 1.0338(12) 0.1146(4) 0.081(8) Uiso 1 1 d . . .
C77 C 0.8153(17) 1.0730(17) 0.1296(6) 0.125(11) Uiso 1 1 d . . .
C78 C 0.849(2) 1.136(2) 0.1336(7) 0.159(15) Uiso 1 1 d . . .
C79 C 0.906(2) 1.142(2) 0.1210(7) 0.159(15) Uiso 1 1 d . . .
C80 C 0.9369(15) 1.1005(15) 0.1080(5) 0.100(9) Uiso 1 1 d . . .
C81 C 0.9099(16) 1.0433(15) 0.1068(5) 0.111(10) Uiso 1 1 d . . .
C82 C 0.8449(12) 0.9140(12) 0.1340(4) 0.079(7) Uiso 1 1 d . . .
C83 C 0.8214(15) 0.9424(14) 0.1573(5) 0.104(9) Uiso 1 1 d . . .
C84 C 0.8616(15) 0.9029(14) 0.1746(5) 0.107(10) Uiso 1 1 d . . .
C85 C 1.2928(15) 0.7231(14) 0.0465(5) 0.101(9) Uiso 1 1 d . . .
C86 C 1.2461(18) 0.6716(17) 0.0384(6) 0.135(12) Uiso 1 1 d . . .
C87 C 1.2384(18) 0.6732(18) 0.0124(6) 0.142(13) Uiso 1 1 d . . .
C88 C 1.3573(17) 0.6464(16) 0.0801(6) 0.126(11) Uiso 1 1 d . . .
C89 C 1.417(2) 0.636(2) 0.0651(8) 0.180(17) Uiso 1 1 d . . .
C90 C 1.442(2) 0.568(2) 0.0733(7) 0.164(15) Uiso 1 1 d . . .
C91 C 1.3712(19) 0.7798(18) 0.0826(7) 0.148(14) Uiso 1 1 d . . .
C92 C 1.3364(18) 0.8435(18) 0.0799(6) 0.135(12) Uiso 1 1 d . . .
C93 C 1.392(2) 0.897(2) 0.0828(8) 0.185(18) Uiso 1 1 d . . .
C94 C 0.8231(17) 0.3700(17) 0.1023(6) 0.127(12) Uiso 1 1 d . . .
C95 C 0.807(4) 0.326(4) 0.0875(13) 0.30(3) Uiso 1 1 d . . .
C96 C 0.854(4) 0.257(3) 0.0976(12) 0.29(3) Uiso 1 1 d . . .
C97 C 0.7753(19) 0.4490(18) 0.0643(6) 0.145(13) Uiso 1 1 d . . .
C98 C 0.8475(19) 0.4530(18) 0.0525(7) 0.145(13) Uiso 1 1 d . . .
C99 C 0.838(2) 0.439(2) 0.0253(9) 0.21(2) Uiso 1 1 d . . .
C100 C 0.707(2) 0.428(2) 0.1029(7) 0.174(16) Uiso 1 1 d . . .
C101 C 0.667(3) 0.486(3) 0.1031(10) 0.24(2) Uiso 1 1 d . . .
C102 C 0.584(2) 0.4787(19) 0.1165(7) 0.161(15) Uiso 1 1 d . . .
C103 C 0.9905(14) 0.7702(13) 0.3018(5) 0.095(9) Uiso 1 1 d . . .
C104 C 0.9765(16) 0.7910(15) 0.3268(5) 0.112(10) Uiso 1 1 d . . .
C105 C 0.9316(19) 0.8469(18) 0.3266(6) 0.144(13) Uiso 1 1 d . . .
C106 C 1.125(2) 0.7170(19) 0.3161(7) 0.152(14) Uiso 1 1 d . . .
C107 C 1.1570(16) 0.7750(15) 0.3037(5) 0.113(10) Uiso 1 1 d . . .
C108 C 1.238(2) 0.795(2) 0.3120(7) 0.170(16) Uiso 1 1 d . . .
C109 C 1.016(2) 0.6359(17) 0.3224(6) 0.142(13) Uiso 1 1 d . . .
C110 C 0.946(2) 0.626(2) 0.3127(8) 0.176(17) Uiso 1 1 d . . .
C111 C 0.930(3) 0.562(3) 0.3266(11) 0.26(3) Uiso 1 1 d . . .
C112 C 1.097(2) 0.5209(15) 0.2821(7) 0.14(4) Uiso 0.70 1 d PG A 1
C113 C 1.0275(19) 0.5103(17) 0.2809(6) 0.120(16) Uiso 0.70 1 d PG A 1
C114 C 1.0009(13) 0.4571(19) 0.2898(6) 0.116(17) Uiso 0.70 1 d PG A 1
C115 C 1.044(2) 0.4145(15) 0.3000(6) 0.139(18) Uiso 0.70 1 d PG A 1
C116 C 1.113(2) 0.4251(18) 0.3013(6) 0.24(3) Uiso 0.70 1 d PG A 1
C117 C 1.1396(13) 0.478(2) 0.2923(6) 0.120(16) Uiso 0.70 1 d PG A 1
C112 C 1.095(3) 0.512(4) 0.2805(11) 0.03(3) Uiso 0.30 1 d P A 2
C113 C 1.022(4) 0.479(4) 0.2676(12) 0.06(2) Uiso 0.30 1 d P A 2
C114 C 0.990(4) 0.430(4) 0.2810(14) 0.07(2) Uiso 0.30 1 d P A 2
C118 C 1.2115(15) 0.5937(14) 0.2811(5) 0.102(9) Uiso 1 1 d . A .
C119 C 1.226(2) 0.595(2) 0.3011(8) 0.104(14) Uiso 0.70 1 d P . .
C120 C 1.296(2) 0.619(2) 0.3101(7) 0.101(13) Uiso 0.70 1 d P A .
C121 C 1.335(2) 0.6394(19) 0.2973(8) 0.096(13) Uiso 0.70 1 d P . .
C122 C 1.327(2) 0.6529(18) 0.2775(7) 0.143(13) Uiso 1 1 d . A .
C123 C 1.2578(18) 0.6291(16) 0.2698(6) 0.124(11) Uiso 1 1 d . . .
C124 C 1.1470(12) 0.5520(11) 0.2398(4) 0.074(7) Uiso 1 1 d . A .
C125 C 1.1956(15) 0.4946(14) 0.2400(5) 0.106(10) Uiso 1 1 d . . .
C126 C 1.2002(16) 0.4678(15) 0.2148(5) 0.120(11) Uiso 1 1 d . A .
C127 C 1.1192(18) 1.0053(17) 0.1539(6) 0.131(12) Uiso 1 1 d . . .
C128 C 1.0444(17) 0.9990(16) 0.1525(6) 0.119(11) Uiso 1 1 d . . .
C129 C 1.0087(17) 1.0507(16) 0.1645(6) 0.127(11) Uiso 1 1 d . . .
C130 C 1.1503(17) 0.9655(17) 0.1087(6) 0.126(11) Uiso 1 1 d . . .
C131 C 1.158(2) 1.032(2) 0.1030(8) 0.188(18) Uiso 1 1 d . . .
C132 C 1.134(3) 1.043(3) 0.0759(10) 0.24(2) Uiso 1 1 d . . .
C133 C 1.251(2) 0.9786(19) 0.1456(7) 0.154(14) Uiso 1 1 d . . .
C134 C 1.305(3) 0.937(3) 0.1444(10) 0.24(3) Uiso 1 1 d . . .
C135 C 1.379(4) 0.982(4) 0.1488(13) 0.33(4) Uiso 1 1 d . . .
C136 C 0.625(3) 0.576(3) 0.1694(13) 0.27(3) Uiso 1 1 d . . .
C137 C 0.630(3) 0.575(3) 0.1904(12) 0.25(3) Uiso 1 1 d . . .
C138 C 0.619(2) 0.499(2) 0.1984(8) 0.200(19) Uiso 1 1 d . . .
C139 C 0.620(3) 0.658(2) 0.1335(9) 0.20(2) Uiso 1 1 d . . .
C140 C 0.6377(18) 0.7048(17) 0.1213(6) 0.130(12) Uiso 1 1 d . . .
C141 C 0.566(3) 0.705(3) 0.1024(11) 0.25(3) Uiso 1 1 d . . .
C142 C 0.6260(16) 0.7231(15) 0.1767(5) 0.113(10) Uiso 1 1 d . . .
C143 C 0.6582(14) 0.7805(14) 0.1699(5) 0.098(9) Uiso 1 1 d . . .
C144 C 0.623(2) 0.832(2) 0.1827(7) 0.166(15) Uiso 1 1 d . . .
C145 C 1.2974(17) 0.2820(16) 0.0551(6) 0.125(11) Uiso 1 1 d . . .
C146 C 1.352(2) 0.329(2) 0.0637(8) 0.168(16) Uiso 1 1 d . . .
C147 C 1.411(4) 0.324(4) 0.0503(15) 0.36(4) Uiso 1 1 d . . .
C148 C 1.180(3) 0.226(3) 0.0632(10) 0.23(2) Uiso 1 1 d . . .
C149 C 1.122(3) 0.219(3) 0.0641(9) 0.20(2) Uiso 1 1 d . . .
C150 C 1.066(2) 0.173(2) 0.0559(7) 0.169(16) Uiso 1 1 d . . .
C151 C 1.2683(17) 0.2569(15) 0.1005(6) 0.122(11) Uiso 1 1 d D . .
C152 C 1.3020(18) 0.1888(16) 0.0958(7) 0.143(13) Uiso 1 1 d D . .
C153 C 1.337(3) 0.175(3) 0.1203(9) 0.26(3) Uiso 1 1 d D . .
C154 C 1.1068(19) 0.3718(18) 0.0240(6) 0.145(13) Uiso 1 1 d D . .
C155 C 1.036(7) 0.333(9) 0.028(2) 0.42(13) Uiso 0.50 1 d PD B 1
C156 C 1.046(3) 0.301(2) 0.0039(9) 0.083(15) Uiso 0.50 1 d PD B 1
C155 C 1.034(3) 0.355(4) 0.0352(12) 0.14(3) Uiso 0.50 1 d PD B 2
C156 C 0.981(3) 0.307(3) 0.0224(12) 0.14(2) Uiso 0.50 1 d PD B 2
C157 C 1.226(2) 0.485(2) 0.0343(7) 0.162(16) Uiso 1 1 d . . .
C158 C 1.258(3) 0.445(3) 0.0325(11) 0.25(3) Uiso 1 1 d . B .
C159 C 1.327(2) 0.5001(19) 0.0226(7) 0.157(14) Uiso 1 1 d . . .
C160 C 1.0785(15) 0.4882(14) 0.0496(5) 0.107(10) Uiso 1 1 d . . .
C161 C 1.0561(18) 0.5220(17) 0.0271(6) 0.138(13) Uiso 1 1 d . B .
C162 C 0.995(2) 0.5691(19) 0.0308(7) 0.153(14) Uiso 1 1 d . . .
C163 C 1.322(2) 0.7550(18) 0.2112(7) 0.141(13) Uiso 1 1 d . . .
C164 C 1.377(2) 0.772(2) 0.2282(9) 0.189(18) Uiso 1 1 d . . .
C165 C 1.335(2) 0.8028(19) 0.2463(7) 0.157(15) Uiso 1 1 d . . .
C166 C 1.4154(17) 0.6598(16) 0.1951(6) 0.121(11) Uiso 1 1 d . . .
C167 C 1.3785(19) 0.6169(18) 0.2076(7) 0.146(13) Uiso 1 1 d . . .
C168 C 1.453(2) 0.577(2) 0.2185(8) 0.178(17) Uiso 1 1 d . . .
C169 C 1.399(2) 0.781(2) 0.1718(8) 0.175(17) Uiso 1 1 d . . .
C170 C 1.4172(19) 0.7598(18) 0.1521(7) 0.145(13) Uiso 1 1 d . . .
C171 C 1.465(2) 0.810(2) 0.1375(8) 0.185(18) Uiso 1 1 d . . .
C172 C 0.7523(19) 0.408(3) 0.1948(10) 0.11(2) Uiso 0.50 1 d PD C 1
C172 C 0.792(4) 0.360(3) 0.1883(13) 0.15(3) Uiso 0.50 1 d PD C 2
C173 C 0.763(3) 0.367(3) 0.1708(10) 0.20(2) Uiso 1 1 d . . .
C174 C 0.736(3) 0.310(3) 0.1570(10) 0.23(2) Uiso 1 1 d . C .
C175 C 0.888(3) 0.357(3) 0.2187(10) 0.27(3) Uiso 1 1 d D C .
C176 C 0.942(2) 0.3779(19) 0.2221(7) 0.152(15) Uiso 1 1 d . . .
C177 C 0.970(2) 0.314(2) 0.2410(8) 0.185(18) Uiso 1 1 d . C .
C178 C 0.794(3) 0.450(3) 0.2262(8) 0.24(3) Uiso 1 1 d D C .
C179 C 0.837(2) 0.484(2) 0.2393(9) 0.181(18) Uiso 1 1 d . . .
C180 C 0.807(2) 0.502(2) 0.2620(8) 0.169(16) Uiso 1 1 d . C .

loop_
_atom_site_aniso_label
_atom_site_aniso_U_11
_atom_site_aniso_U_22
_atom_site_aniso_U_33
_atom_site_aniso_U_23
_atom_site_aniso_U_13
_atom_site_aniso_U_12
Cu1 0.085(2) 0.080(3) 0.098(3) 0.0046(19) -0.007(2) 0.0048(19)
Cu2 0.082(2) 0.083(3) 0.091(3) 0.0050(19) -0.0079(19) 0.0013(19)
Cu3 0.079(2) 0.089(3) 0.094(3) 0.0107(19) -0.0060(19) -0.0018(19)
Cu4 0.084(2) 0.082(3) 0.100(3) 0.0020(19) -0.009(2) -0.0014(19)
Cu5 0.074(2) 0.086(3) 0.087(2) 0.0018(18) 0.0002(18) -0.0062(18)
Cu6 0.084(2) 0.099(3) 0.097(3) 0.012(2) -0.006(2) -0.014(2)
Cu7 0.075(2) 0.083(3) 0.101(3) 0.0015(19) -0.0010(19) -0.0076(18)
Cu8 0.080(2) 0.106(3) 0.103(3) 0.012(2) 0.010(2) 0.000(2)
Cu9 0.098(3) 0.101(3) 0.094(3) -0.002(2) -0.009(2) -0.006(2)
Cu10 0.088(2) 0.086(3) 0.111(3) 0.006(2) -0.013(2) -0.012(2)
Cu11 0.109(3) 0.074(3) 0.090(3) 0.0069(18) 0.001(2) 0.002(2)
Cu12 0.076(2) 0.085(3) 0.093(3) -0.0039(19) -0.0077(18) 0.0061(18)
Cu13 0.106(3) 0.102(3) 0.078(2) -0.0007(19) -0.002(2) 0.012(2)
Cu14 0.087(2) 0.086(3) 0.084(2) -0.0050(18) 0.0011(19) 0.0093(19)
Cu15 0.086(2) 0.082(3) 0.091(3) -0.0057(19) -0.0018(19) 0.0022(19)
Cu16 0.085(2) 0.089(3) 0.094(3) -0.0027(19) 0.009(2) 0.0011(19)
Cu17 0.070(2) 0.079(2) 0.096(3) -0.0014(18) -0.0015(18) -0.0034(17)
Cu18 0.094(3) 0.098(3) 0.102(3) -0.020(2) 0.015(2) -0.011(2)
Cu19 0.071(2) 0.084(3) 0.096(3) -0.0065(19) 0.0037(18) -0.0048(18)
Cu20 0.119(3) 0.075(3) 0.101(3) 0.002(2) 0.009(2) -0.013(2)
Cu21 0.091(3) 0.108(3) 0.120(3) -0.003(2) 0.009(2) -0.015(2)
Cu22 0.068(2) 0.095(3) 0.118(3) -0.003(2) 0.003(2) -0.0069(19)
Cu23 0.089(2) 0.088(3) 0.089(3) -0.0013(19) -0.0161(19) 0.007(2)
Cu24 0.079(2) 0.078(2) 0.087(2) 0.0034(18) 0.0025(18) 0.0029(18)
Cu25 0.085(2) 0.086(3) 0.089(2) -0.0082(19) 0.0020(19) 0.0020(19)
Cu26 0.074(2) 0.076(2) 0.087(2) -0.0023(17) 0.0029(18) -0.0020(17)
Cu27 0.073(2) 0.079(2) 0.090(2) -0.0006(18) 0.0009(18) -0.0031(18)
Cu28 0.072(2) 0.079(2) 0.092(2) -0.0060(18) 0.0031(18) -0.0021(18)
Cu29 0.068(2) 0.080(2) 0.092(2) 0.0031(18) -0.0030(18) -0.0051(17)
Cu30 0.069(2) 0.082(3) 0.108(3) 0.0058(19) -0.0035(19) 0.0037(18)
Cu31 0.067(2) 0.077(2) 0.091(2) -0.0013(18) 0.0024(17) -0.0043(17)
Cu32 0.071(2) 0.093(3) 0.110(3) -0.011(2) -0.007(2) -0.0080(19)
Cu33 0.088(2) 0.105(3) 0.113(3) 0.002(2) -0.003(2) -0.014(2)
Cu34 0.087(2) 0.084(3) 0.108(3) 0.006(2) 0.023(2) -0.0036(19)
Cu35 0.076(2) 0.096(3) 0.087(2) -0.0020(19) -0.0019(18) 0.0095(19)
Cu36 0.086(2) 0.078(3) 0.096(3) -0.0020(19) 0.001(2) 0.0040(19)
Se1 0.0693(17) 0.068(2) 0.089(2) 0.0098(14) -0.0010(14) -0.0004(14)
Se2 0.0636(16) 0.072(2) 0.0806(19) 0.0074(14) -0.0035(14) -0.0070(13)
Se3 0.0659(17) 0.071(2) 0.090(2) 0.0023(14) -0.0117(14) -0.0015(14)
Se4 0.0648(17) 0.071(2) 0.090(2) -0.0001(14) -0.0082(14) -0.0063(14)
Se5 0.0890(19) 0.0639(19) 0.0766(19) -0.0045(14) -0.0102(15) 0.0037(14)
Se6 0.0617(16) 0.074(2) 0.0839(19) -0.0048(14) 0.0004(14) -0.0083(13)
Se7 0.0754(18) 0.086(2) 0.0765(19) 0.0043(15) 0.0079(15) 0.0114(15)
Se8 0.0607(16) 0.074(2) 0.090(2) -0.0060(14) 0.0132(14) -0.0041(13)
Se9 0.0577(15) 0.0709(19) 0.0653(17) -0.0006(13) 0.0005(12) -0.0014(13)
Se10 0.0518(15) 0.0698(19) 0.0834(19) 0.0008(13) -0.0013(13) -0.0040(13)
Se11 0.0623(16) 0.0642(19) 0.0784(18) -0.0081(13) 0.0014(13) -0.0053(13)
Se12 0.0630(16) 0.0653(19) 0.0869(19) -0.0036(14) 0.0064(14) -0.0103(13)
Se13 0.0578(15) 0.0656(19) 0.0793(18) 0.0074(13) -0.0075(13) -0.0021(13)
Se14 0.0711(17) 0.083(2) 0.0779(19) -0.0060(15) -0.0135(14) 0.0136(15)
Se15 0.0865(19) 0.067(2) 0.0790(19) 0.0003(14) 0.0068(15) 0.0011(15)
Se16 0.0641(16) 0.0653(19) 0.0776(18) -0.0008(13) 0.0006(13) -0.0066(13)
Se17 0.0605(16) 0.076(2) 0.0845(19) 0.0087(14) 0.0020(14) 0.0022(14)
Se18 0.0688(17) 0.0633(19) 0.088(2) -0.0048(14) -0.0110(14) 0.0020(14)
Se19 0.0535(14) 0.0610(18) 0.0711(17) -0.0025(12) 0.0009(12) -0.0031(12)
Se20 0.0777(18) 0.0653(19) 0.0684(17) -0.0029(13) -0.0023(13) -0.0035(14)
Se21 0.0648(16) 0.084(2) 0.0726(18) -0.0053(14) 0.0039(13) 0.0056(14)
Se22 0.0555(15) 0.0704(19) 0.0775(18) 0.0029(13) -0.0016(13) -0.0066(13)
Se23 0.0497(14) 0.0606(18) 0.0728(17) 0.0003(12) -0.0010(12) -0.0041(12)
Se24 0.0549(15) 0.0646(19) 0.0908(19) -0.0023(14) 0.0030(13) -0.0071(13)
Fe1 0.082(3) 0.090(3) 0.088(3) 0.019(2) 0.002(2) -0.001(2)
Fe2 0.107(3) 0.095(3) 0.091(3) -0.001(2) -0.024(2) -0.009(3)
Fe3 0.095(3) 0.064(3) 0.087(3) -0.007(2) -0.003(2) -0.006(2)
Fe4 0.078(3) 0.111(4) 0.089(3) -0.012(2) 0.010(2) 0.017(2)
Fe5 0.062(2) 0.080(3) 0.080(3) 0.004(2) -0.0020(19) 0.0041(19)
Fe6 0.085(3) 0.063(3) 0.100(3) 0.001(2) 0.013(2) -0.007(2)
P1 0.074(5) 0.091(6) 0.109(6) 0.023(5) -0.009(4) 0.005(4)
P2 0.066(4) 0.061(5) 0.100(6) -0.002(4) -0.004(4) -0.002(4)
P3 0.055(4) 0.131(7) 0.088(6) 0.015(5) 0.003(4) 0.000(4)
P4 0.074(5) 0.077(6) 0.108(6) 0.000(4) -0.018(4) -0.019(4)
P5 0.116(7) 0.151(9) 0.072(6) -0.019(5) -0.005(5) 0.037(6)
P6 0.084(5) 0.076(5) 0.074(5) 0.012(4) 0.002(4) 0.007(4)
P7 0.081(5) 0.053(5) 0.105(6) 0.010(4) -0.002(4) -0.007(4)
P8 0.050(5) 0.100(7) 0.193(10) -0.017(6) -0.020(5) -0.013(4)
P9 0.086(5) 0.075(6) 0.093(6) -0.004(4) 0.008(4) 0.006(4)
P10 0.077(5) 0.087(6) 0.061(4) -0.015(4) -0.001(4) -0.007(4)
P11 0.064(4) 0.093(6) 0.092(6) -0.005(4) -0.008(4) -0.016(4)
P12 0.113(6) 0.098(7) 0.097(6) 0.014(5) 0.021(5) -0.028(5)

loop_
_atom_type_symbol
_atom_type_description
_atom_type_scat_dispersion_real
_atom_type_scat_dispersion_imag
_atom_type_scat_source
C C 0.0033 0.0016 'International Tables Vol C Tables 4.2.6.8 and 6.1.1.4'
H H 0.0000 0.0000 'International Tables Vol C Tables 4.2.6.8 and 6.1.1.4'
P P 0.1023 0.0942 'International Tables Vol C Tables 4.2.6.8 and 6.1.1.4'
S S 0.1246 0.1234 'International Tables Vol C Tables 4.2.6.8 and 6.1.1.4'
Fe Fe 0.3463 0.8444 'International Tables Vol C Tables 4.2.6.8 and 6.1.1.4'
Cu Cu 0.3201 1.2651 'International Tables Vol C Tables 4.2.6.8 and 6.1.1.4'
Se Se -0.0929 2.2259 'International Tables Vol C Tables 4.2.6.8 and 6.1.1.4'

loop_
_geom_angle_atom_site_label_1
_geom_angle_atom_site_label_2
_geom_angle_atom_site_label_3
_geom_angle
P1 Cu1 P2 115.0(3)
P1 Cu1 Se3 111.1(3)
P2 Cu1 Se3 102.6(2)
P1 Cu1 Se1 111.2(2)
P2 Cu1 Se1 106.8(2)
Se3 Cu1 Se1 109.71(15)
P1 Cu1 Cu2 130.2(3)
P2 Cu1 Cu2 114.8(2)
Se3 Cu1 Cu2 54.86(11)
Se1 Cu1 Cu2 54.88(11)
Se3 Cu2 Se13 118.92(16)
Se3 Cu2 Se1 118.74(16)
Se13 Cu2 Se1 119.34(16)
Se3 Cu2 Cu3 158.03(19)
Se13 Cu2 Cu3 75.91(13)
Se1 Cu2 Cu3 56.42(12)
Se3 Cu2 Cu4 55.99(12)
Se13 Cu2 Cu4 77.33(13)
Se1 Cu2 Cu4 155.74(18)
Cu3 Cu2 Cu4 118.14(16)
Se3 Cu2 Cu1 59.07(12)
Se13 Cu2 Cu1 164.47(19)
Se1 Cu2 Cu1 59.70(12)
Cu3 Cu2 Cu1 111.21(16)
Cu4 Cu2 Cu1 109.26(15)
Se3 Cu2 Cu6 114.52(16)
Se13 Cu2 Cu6 54.13(12)
Se1 Cu2 Cu6 113.53(16)
Cu3 Cu2 Cu6 59.07(12)
Cu4 Cu2 Cu6 59.93(12)
Cu1 Cu2 Cu6 141.40(18)
Se2 Cu3 Se1 112.73(16)
Se2 Cu3 Se17 122.47(17)
Se1 Cu3 Se17 106.28(16)
Se2 Cu3 Cu5 58.64(12)
Se1 Cu3 Cu5 136.01(19)
Se17 Cu3 Cu5 113.87(17)
Se2 Cu3 Cu2 138.14(18)
Se1 Cu3 Cu2 57.70(12)
Se17 Cu3 Cu2 98.24(15)
Cu5 Cu3 Cu2 98.33(16)
Se2 Cu3 Cu23 80.27(14)
Se1 Cu3 Cu23 160.11(19)
Se17 Cu3 Cu23 54.08(12)
Cu5 Cu3 Cu23 63.29(13)
Cu2 Cu3 Cu23 122.87(17)
Se2 Cu3 Cu6 121.13(17)
Se1 Cu3 Cu6 119.18(16)
Se17 Cu3 Cu6 66.75(13)
Cu5 Cu3 Cu6 65.12(14)
Cu2 Cu3 Cu6 63.67(13)
Cu23 Cu3 Cu6 59.54(13)
Se4 Cu4 Se3 110.65(17)
Se4 Cu4 Se18 114.06(17)
Se3 Cu4 Se18 109.27(16)
Se4 Cu4 Cu7 58.27(12)
Se3 Cu4 Cu7 132.05(18)
Se18 Cu4 Cu7 117.73(17)
Se4 Cu4 Cu24 82.17(14)
Se3 Cu4 Cu24 163.77(19)
Se18 Cu4 Cu24 55.07(12)
Cu7 Cu4 Cu24 62.83(13)
Se4 Cu4 Cu2 133.56(18)
Se3 Cu4 Cu2 56.48(12)
Se18 Cu4 Cu2 112.12(16)
Cu7 Cu4 Cu2 95.63(15)
Cu24 Cu4 Cu2 122.02(16)
Se4 Cu4 Cu6 120.53(16)
Se3 Cu4 Cu6 117.17(16)
Se18 Cu4 Cu6 81.44(15)
Cu7 Cu4 Cu6 63.79(13)
Cu24 Cu4 Cu6 60.04(13)
Cu2 Cu4 Cu6 62.16(13)
Se13 Cu5 Se2 120.59(16)
Se13 Cu5 Cu9 65.33(13)
Se2 Cu5 Cu9 173.51(18)
Se13 Cu5 Se14 115.10(16)
Se2 Cu5 Se14 118.65(15)
Cu9 Cu5 Se14 54.87(13)
Se13 Cu5 Cu3 76.13(13)
Se2 Cu5 Cu3 56.10(12)
Cu9 Cu5 Cu3 130.05(17)
Se14 Cu5 Cu3 166.11(18)
Se13 Cu5 Cu8 173.49(18)
Se2 Cu5 Cu8 58.91(12)
Cu9 Cu5 Cu8 114.88(17)
Se14 Cu5 Cu8 62.78(13)
Cu3 Cu5 Cu8 106.97(16)
Se13 Cu5 Cu11 126.53(16)
Se2 Cu5 Cu11 105.78(15)
Cu9 Cu5 Cu11 70.35(14)
Se14 Cu5 Cu11 52.50(12)
Cu3 Cu5 Cu11 114.68(16)
Cu8 Cu5 Cu11 57.82(13)
Se13 Cu5 Cu23 108.73(15)
Se2 Cu5 Cu23 76.94(14)
Cu9 Cu5 Cu23 104.17(16)
Se14 Cu5 Cu23 108.00(15)
Cu3 Cu5 Cu23 59.09(13)
Cu8 Cu5 Cu23 77.66(14)
Cu11 Cu5 Cu23 55.62(12)
Se13 Cu5 Cu6 53.39(11)
Se2 Cu5 Cu6 112.51(16)
Cu9 Cu5 Cu6 72.86(14)
Se14 Cu5 Cu6 120.33(15)
Cu3 Cu5 Cu6 58.63(12)
Cu8 Cu5 Cu6 133.11(18)
Cu11 Cu5 Cu6 86.38(14)
Cu23 Cu5 Cu6 56.31(12)
Se13 Cu6 Cu21 162.2(2)
Se13 Cu6 Se23 120.21(17)
Cu21 Cu6 Se23 75.36(15)
Se13 Cu6 Cu23 113.44(16)
Cu21 Cu6 Cu23 79.52(16)
Se23 Cu6 Cu23 67.21(13)
Se13 Cu6 Cu3 75.25(14)
Cu21 Cu6 Cu3 103.32(17)
Se23 Cu6 Cu3 125.91(16)
Cu23 Cu6 Cu3 59.69(13)
Se13 Cu6 Cu24 113.03(17)
Cu21 Cu6 Cu24 64.83(14)
Se23 Cu6 Cu24 61.93(12)
Cu23 Cu6 Cu24 123.10(17)
Cu3 Cu6 Cu24 165.07(19)
Se13 Cu6 Cu4 76.55(14)
Cu21 Cu6 Cu4 88.32(16)
Se23 Cu6 Cu4 119.59(15)
Cu23 Cu6 Cu4 164.17(19)
Cu3 Cu6 Cu4 114.36(17)
Cu24 Cu6 Cu4 58.53(12)
Se13 Cu6 Cu2 54.84(12)
Cu21 Cu6 Cu2 109.09(18)
Se23 Cu6 Cu2 174.31(19)
Cu23 Cu6 Cu2 116.65(16)
Cu3 Cu6 Cu2 57.25(12)
Cu24 Cu6 Cu2 116.27(16)
Cu4 Cu6 Cu2 57.91(12)
Se13 Cu6 Se17 126.49(16)
Cu21 Cu6 Se17 51.89(12)
Se23 Cu6 Se17 100.02(15)
Cu23 Cu6 Se17 50.01(11)
Cu3 Cu6 Se17 52.04(11)
Cu24 Cu6 Se17 116.71(16)
Cu4 Cu6 Se17 114.29(16)
Cu2 Cu6 Se17 85.62(14)
Se13 Cu6 Cu7 54.37(12)
Cu21 Cu6 Cu7 123.66(16)
Se23 Cu6 Cu7 86.14(14)
Cu23 Cu6 Cu7 139.76(18)
Cu3 Cu6 Cu7 129.58(18)
Cu24 Cu6 Cu7 59.53(12)
Cu4 Cu6 Cu7 55.93(12)
Cu2 Cu6 Cu7 88.37(15)
Se17 Cu6 Cu7 170.22(17)
Se13 Cu6 Cu5 54.31(12)
Cu21 Cu6 Cu5 139.67(18)
Se23 Cu6 Cu5 89.51(14)
Cu23 Cu6 Cu5 60.18(12)
Cu3 Cu6 Cu5 56.24(12)
Cu24 Cu6 Cu5 138.67(18)
Cu4 Cu6 Cu5 130.84(18)
Cu2 Cu6 Cu5 89.11(14)
Se17 Cu6 Cu5 96.14(13)
Cu7 Cu6 Cu5 91.47(15)
Se13 Cu7 Se4 120.93(17)
Se13 Cu7 Cu9 64.93(13)
Se4 Cu7 Cu9 171.64(19)
Se13 Cu7 Se15 113.16(15)
Se4 Cu7 Se15 117.90(16)
Cu9 Cu7 Se15 54.00(12)
Se13 Cu7 Cu4 78.69(14)
Se4 Cu7 Cu4 56.51(12)
Cu9 Cu7 Cu4 131.86(17)
Se15 Cu7 Cu4 166.27(18)
Se13 Cu7 Cu10 168.68(19)
Se4 Cu7 Cu10 58.37(12)
Cu9 Cu7 Cu10 114.59(17)
Se15 Cu7 Cu10 62.52(13)
Cu4 Cu7 Cu10 107.13(15)
Se13 Cu7 Cu12 129.90(16)
Se4 Cu7 Cu12 104.71(15)
Cu9 Cu7 Cu12 72.40(14)
Se15 Cu7 Cu12 52.27(11)
Cu4 Cu7 Cu12 115.10(16)
Cu10 Cu7 Cu12 57.06(13)
Se13 Cu7 Cu24 110.78(16)
Se4 Cu7 Cu24 79.51(13)
Cu9 Cu7 Cu24 104.46(16)
Se15 Cu7 Cu24 108.28(16)
Cu4 Cu7 Cu24 59.43(13)
Cu10 Cu7 Cu24 80.46(14)
Cu12 Cu7 Cu24 56.00(12)
Se13 Cu7 Cu6 53.70(12)
Se4 Cu7 Cu6 115.42(16)
Cu9 Cu7 Cu6 72.70(14)
Se15 Cu7 Cu6 120.23(16)
Cu4 Cu7 Cu6 60.29(13)
Cu10 Cu7 Cu6 137.60(18)
Cu12 Cu7 Cu6 89.99(15)
Cu24 Cu7 Cu6 57.93(12)
P3 Cu8 Se2 112.0(3)
P3 Cu8 Se22 123.2(3)
Se2 Cu8 Se22 93.95(15)
P3 Cu8 Cu11 139.2(3)
Se2 Cu8 Cu11 108.21(15)
Se22 Cu8 Cu11 58.83(13)
P3 Cu8 Cu5 139.4(3)
Se2 Cu8 Cu5 57.22(12)
Se22 Cu8 Cu5 97.34(14)
Cu11 Cu8 Cu5 62.47(13)
P3 Cu8 Se14 104.7(3)
Se2 Cu8 Se14 112.11(16)
Se22 Cu8 Se14 110.79(15)
Cu11 Cu8 Se14 52.33(12)
Cu5 Cu8 Se14 57.56(12)
Se15 Cu9 Se14 127.82(19)
Se15 Cu9 Cu5 167.7(2)
Se14 Cu9 Cu5 63.07(13)
Se15 Cu9 Cu30 77.15(15)
Se14 Cu9 Cu30 79.04(15)
Cu5 Cu9 Cu30 112.80(18)
Se15 Cu9 Cu7 63.22(13)
Se14 Cu9 Cu7 168.2(2)
Cu5 Cu9 Cu7 105.49(17)
Cu30 Cu9 Cu7 109.70(17)
Se15 Cu9 Se13 112.33(17)
Se14 Cu9 Se13 113.46(16)
Cu5 Cu9 Se13 55.34(12)
Cu30 Cu9 Se13 145.73(18)
Cu7 Cu9 Se13 54.83(12)
Se15 Cu9 Cu11 133.06(18)
Se14 Cu9 Cu11 49.51(11)
Cu5 Cu9 Cu11 57.19(12)
Cu30 Cu9 Cu11 55.93(12)
Cu7 Cu9 Cu11 128.33(17)
Se13 Cu9 Cu11 106.63(15)
P4 Cu10 Se4 112.7(3)
P4 Cu10 Cu12 138.4(3)
Se4 Cu10 Cu12 108.63(17)
P4 Cu10 Se24 121.9(3)
Se4 Cu10 Se24 94.39(16)
Cu12 Cu10 Se24 57.60(12)
P4 Cu10 Cu7 141.2(3)
Se4 Cu10 Cu7 57.26(12)
Cu12 Cu10 Cu7 62.96(14)
Se24 Cu10 Cu7 96.85(15)
P4 Cu10 Se15 105.5(3)
Se4 Cu10 Se15 112.53(15)
Cu12 Cu10 Se15 52.61(12)
Se24 Cu10 Se15 109.83(15)
Cu7 Cu10 Se15 57.96(12)
Se14 Cu11 Se22 126.65(17)
Se14 Cu11 Cu23 124.34(18)
Se22 Cu11 Cu23 56.35(12)
Se14 Cu11 Cu35 173.47(19)
Se22 Cu11 Cu35 59.15(13)
Cu23 Cu11 Cu35 60.59(14)
Se14 Cu11 Cu8 66.74(14)
Se22 Cu11 Cu8 60.42(13)
Cu23 Cu11 Cu8 82.65(15)
Cu35 Cu11 Cu8 119.37(19)
Se14 Cu11 Cu30 77.65(15)
Se22 Cu11 Cu30 153.74(18)
Cu23 Cu11 Cu30 121.80(17)
Cu35 Cu11 Cu30 96.11(16)
Cu8 Cu11 Cu30 144.29(19)
Se14 Cu11 Cu27 57.27(13)
Se22 Cu11 Cu27 119.43(16)
Cu23 Cu11 Cu27 175.8(2)
Cu35 Cu11 Cu27 118.17(17)
Cu8 Cu11 Cu27 94.96(15)
Cu30 Cu11 Cu27 61.95(12)
Se14 Cu11 Cu5 60.91(13)
Se22 Cu11 Cu5 96.57(15)
Cu23 Cu11 Cu5 63.58(13)
Cu35 Cu11 Cu5 123.42(17)
Cu8 Cu11 Cu5 59.71(13)
Cu30 Cu11 Cu5 105.37(16)
Cu27 Cu11 Cu5 118.18(17)
Se14 Cu11 Se23 116.15(17)
Se22 Cu11 Se23 110.57(14)
Cu23 Cu11 Se23 66.02(13)
Cu35 Cu11 Se23 60.72(12)
Cu8 Cu11 Se23 143.85(17)
Cu30 Cu11 Se23 56.51(11)
Cu27 Cu11 Se23 117.31(15)
Cu5 Cu11 Se23 89.19(14)
Se14 Cu11 Cu29 113.54(16)
Se22 Cu11 Cu29 94.73(15)
Cu23 Cu11 Cu29 121.78(17)
Cu35 Cu11 Cu29 61.23(13)
Cu8 Cu11 Cu29 129.15(17)
Cu30 Cu11 Cu29 63.07(13)
Cu27 Cu11 Cu29 57.30(12)
Cu5 Cu11 Cu29 168.43(18)
Se23 Cu11 Cu29 84.51(13)
Se14 Cu11 Cu9 50.21(12)
Se22 Cu11 Cu9 148.00(17)
Cu23 Cu11 Cu9 97.25(16)
Cu35 Cu11 Cu9 127.23(17)
Cu8 Cu11 Cu9 102.01(16)
Cu30 Cu11 Cu9 53.18(12)
Cu27 Cu11 Cu9 86.65(14)
Cu5 Cu11 Cu9 52.46(12)
Se23 Cu11 Cu9 66.53(12)
Cu29 Cu11 Cu9 115.99(15)
Se15 Cu12 Se24 128.21(18)
Se15 Cu12 Cu36 172.40(19)
Se24 Cu12 Cu36 58.68(12)
Se15 Cu12 Cu10 67.17(15)
Se24 Cu12 Cu10 61.58(13)
Cu36 Cu12 Cu10 120.05(17)
Se15 Cu12 Cu24 124.23(18)
Se24 Cu12 Cu24 59.77(12)
Cu36 Cu12 Cu24 60.84(13)
Cu10 Cu12 Cu24 85.76(15)
Se15 Cu12 Cu30 75.57(14)
Se24 Cu12 Cu30 154.56(18)
Cu36 Cu12 Cu30 97.12(16)
Cu10 Cu12 Cu30 142.71(18)
Cu24 Cu12 Cu30 117.84(17)
Se15 Cu12 Cu28 56.79(12)
Se24 Cu12 Cu28 121.35(16)
Cu36 Cu12 Cu28 117.95(17)
Cu10 Cu12 Cu28 96.31(16)
Cu24 Cu12 Cu28 177.93(19)
Cu30 Cu12 Cu28 60.33(12)
Se15 Cu12 Cu7 61.24(13)
Se24 Cu12 Cu7 97.43(14)
Cu36 Cu12 Cu7 123.50(17)
Cu10 Cu12 Cu7 59.97(13)
Cu24 Cu12 Cu7 62.99(13)
Cu30 Cu12 Cu7 103.33(15)
Cu28 Cu12 Cu7 118.00(16)
Se15 Cu12 Se23 113.17(15)
Se24 Cu12 Se23 111.16(14)
Cu36 Cu12 Se23 63.14(12)
Cu10 Cu12 Se23 141.54(17)
Cu24 Cu12 Se23 61.74(12)
Cu30 Cu12 Se23 56.76(11)
Cu28 Cu12 Se23 116.30(14)
Cu7 Cu12 Se23 85.74(13)
Se15 Cu12 Cu31 113.22(16)
Se24 Cu12 Cu31 95.24(14)
Cu36 Cu12 Cu31 60.74(13)
Cu10 Cu12 Cu31 130.92(17)
Cu24 Cu12 Cu31 121.07(16)
Cu30 Cu12 Cu31 63.36(12)
Cu28 Cu12 Cu31 57.51(12)
Cu7 Cu12 Cu31 166.67(16)
Se23 Cu12 Cu31 85.82(13)
P5 Cu13 P6 112.3(3)
P5 Cu13 Se7 111.8(3)
P6 Cu13 Se7 107.7(3)
P5 Cu13 Se5 113.1(3)
P6 Cu13 Se5 102.0(2)
Se7 Cu13 Se5 109.46(16)
P5 Cu13 Cu14 133.5(3)
P6 Cu13 Cu14 114.1(2)
Se7 Cu13 Cu14 55.01(12)
Se5 Cu13 Cu14 54.50(12)
Se5 Cu14 Se7 119.28(17)
Se5 Cu14 Se16 118.52(17)
Se7 Cu14 Se16 118.68(16)
Se5 Cu14 Cu15 56.85(12)
Se7 Cu14 Cu15 159.31(18)
Se16 Cu14 Cu15 75.12(14)
Se5 Cu14 Cu16 157.84(18)
Se7 Cu14 Cu16 56.08(13)
Se16 Cu14 Cu16 76.76(14)
Cu15 Cu14 Cu16 118.54(16)
Se5 Cu14 Cu13 60.25(13)
Se7 Cu14 Cu13 59.10(13)
Se16 Cu14 Cu13 163.88(17)
Cu15 Cu14 Cu13 112.17(17)
Cu16 Cu14 Cu13 109.81(17)
Se5 Cu14 Cu18 114.13(15)
Se7 Cu14 Cu18 114.70(17)
Se16 Cu14 Cu18 53.86(12)
Cu15 Cu14 Cu18 59.09(13)
Cu16 Cu14 Cu18 60.07(13)
Cu13 Cu14 Cu18 142.25(17)
Se6 Cu15 Se5 110.41(16)
Se6 Cu15 Se20 119.77(16)
Se5 Cu15 Se20 106.91(16)
Se6 Cu15 Cu14 134.55(17)
Se5 Cu15 Cu14 57.08(13)
Se20 Cu15 Cu14 105.30(16)
Se6 Cu15 Cu17 58.08(12)
Se5 Cu15 Cu17 136.44(17)
Se20 Cu15 Cu17 114.92(16)
Cu14 Cu15 Cu17 99.07(15)
Se6 Cu15 Cu18 121.67(18)
Se5 Cu15 Cu18 118.57(17)
Se20 Cu15 Cu18 74.29(14)
Cu14 Cu15 Cu18 63.48(13)
Cu17 Cu15 Cu18 64.81(14)
Se6 Cu15 Cu35 83.49(15)
Se5 Cu15 Cu35 161.18(18)
Se20 Cu15 Cu35 54.33(12)
Cu14 Cu15 Cu35 122.09(17)
Cu17 Cu15 Cu35 61.46(13)
Cu18 Cu15 Cu35 58.90(13)
Se8 Cu16 Se7 111.69(15)
Se8 Cu16 Se21 119.18(17)
Se7 Cu16 Se21 108.65(17)
Se8 Cu16 Cu19 57.88(12)
Se7 Cu16 Cu19 131.96(18)
Se21 Cu16 Cu19 116.86(17)
Se8 Cu16 Cu36 83.03(15)
Se7 Cu16 Cu36 162.35(18)
Se21 Cu16 Cu36 54.12(12)
Cu19 Cu16 Cu36 63.69(13)
Se8 Cu16 Cu14 135.91(17)
Se7 Cu16 Cu14 56.78(13)
Se21 Cu16 Cu14 104.11(15)
Cu19 Cu16 Cu14 96.44(16)
Cu36 Cu16 Cu14 119.53(16)
Se8 Cu16 Cu18 120.82(18)
Se7 Cu16 Cu18 117.55(17)
Se21 Cu16 Cu18 73.35(13)
Cu19 Cu16 Cu18 65.19(14)
Cu36 Cu16 Cu18 57.50(13)
Cu14 Cu16 Cu18 62.30(13)
Se16 Cu17 Se6 115.55(16)
Se16 Cu17 Se17 114.28(15)
Se6 Cu17 Se17 122.41(16)
Se16 Cu17 Cu21 64.48(13)
Se6 Cu17 Cu21 174.38(19)
Se17 Cu17 Cu21 54.79(13)
Se16 Cu17 Cu20 167.80(18)
Se6 Cu17 Cu20 57.23(13)
Se17 Cu17 Cu20 68.18(14)
Cu21 Cu17 Cu20 121.60(18)
Se16 Cu17 Cu15 74.67(13)
Se6 Cu17 Cu15 55.58(12)
Se17 Cu17 Cu15 167.80(17)
Cu21 Cu17 Cu15 128.36(17)
Cu20 Cu17 Cu15 104.93(16)
Se16 Cu17 Cu23 134.92(17)
Se6 Cu17 Cu23 104.28(15)
Se17 Cu17 Cu23 52.33(11)
Cu21 Cu17 Cu23 77.94(15)
Cu20 Cu17 Cu23 56.61(13)
Cu15 Cu17 Cu23 115.54(16)
Se16 Cu17 Cu35 108.30(15)
Se6 Cu17 Cu35 81.38(13)
Se17 Cu17 Cu35 108.32(15)
Cu21 Cu17 Cu35 104.04(16)
Cu20 Cu17 Cu35 81.20(14)
Cu15 Cu17 Cu35 59.92(13)
Cu23 Cu17 Cu35 56.52(12)
Se16 Cu17 Cu18 52.92(11)
Se6 Cu17 Cu18 112.67(16)
Se17 Cu17 Cu18 119.63(16)
Cu21 Cu17 Cu18 72.09(14)
Cu20 Cu17 Cu18 137.47(16)
Cu15 Cu17 Cu18 58.12(13)
Cu23 Cu17 Cu18 93.42(14)
Cu35 Cu17 Cu18 56.35(12)
Se16 Cu18 Se23 119.34(19)
Se16 Cu18 Cu33 163.3(2)
Se23 Cu18 Cu33 77.36(14)
Se16 Cu18 Cu36 113.70(16)
Se23 Cu18 Cu36 64.93(13)
Cu33 Cu18 Cu36 72.58(15)
Se16 Cu18 Cu35 112.86(17)
Se23 Cu18 Cu35 62.20(12)
Cu33 Cu18 Cu35 73.03(14)
Cu36 Cu18 Cu35 121.41(17)
Se16 Cu18 Cu15 74.90(14)
Se23 Cu18 Cu15 121.72(16)
Cu33 Cu18 Cu15 96.19(17)
Cu36 Cu18 Cu15 166.0(2)
Cu35 Cu18 Cu15 60.65(13)
Se16 Cu18 Cu16 76.10(13)
Se23 Cu18 Cu16 123.76(17)
Cu33 Cu18 Cu16 95.51(17)
Cu36 Cu18 Cu16 59.87(13)
Cu35 Cu18 Cu16 166.2(2)
Cu15 Cu18 Cu16 114.48(17)
Se16 Cu18 Cu14 55.27(12)
Se23 Cu18 Cu14 174.5(2)
Cu33 Cu18 Cu14 108.01(19)
Cu36 Cu18 Cu14 117.24(16)
Cu35 Cu18 Cu14 117.82(17)
Cu15 Cu18 Cu14 57.43(13)
Cu16 Cu18 Cu14 57.63(13)
Se16 Cu18 Cu17 54.58(12)
Se23 Cu18 Cu17 84.80(14)
Cu33 Cu18 Cu17 132.07(16)
Cu36 Cu18 Cu17 136.8(2)
Cu35 Cu18 Cu17 59.34(12)
Cu15 Cu18 Cu17 57.07(12)
Cu16 Cu18 Cu17 130.67(16)
Cu14 Cu18 Cu17 90.64(14)
Se16 Cu18 Cu19 53.59(12)
Se23 Cu18 Cu19 89.49(15)
Cu33 Cu18 Cu19 132.56(17)
Cu36 Cu18 Cu19 60.68(13)
Cu35 Cu18 Cu19 138.71(19)
Cu15 Cu18 Cu19 128.41(16)
Cu16 Cu18 Cu19 54.96(12)
Cu14 Cu18 Cu19 87.53(14)
Cu17 Cu18 Cu19 90.68(15)
Se16 Cu19 Se8 123.55(18)
Se16 Cu19 Cu21 66.16(14)
Se8 Cu19 Cu21 169.8(2)
Se16 Cu19 Cu16 78.61(14)
Se8 Cu19 Cu16 57.03(13)
Cu21 Cu19 Cu16 132.08(17)
Se16 Cu19 Cu22 169.34(19)
Se8 Cu19 Cu22 60.21(13)
Cu21 Cu19 Cu22 109.64(18)
Cu16 Cu19 Cu22 109.97(17)
Se16 Cu19 Se18 113.75(16)
Se8 Cu19 Se18 115.97(15)
Cu21 Cu19 Se18 54.03(13)
Cu16 Cu19 Se18 166.01(18)
Cu22 Cu19 Se18 58.62(13)
Se16 Cu19 Cu24 123.51(15)
Se8 Cu19 Cu24 107.39(16)
Cu21 Cu19 Cu24 65.53(14)
Cu16 Cu19 Cu24 115.73(16)
Cu22 Cu19 Cu24 59.34(13)
Se18 Cu19 Cu24 52.58(11)
Se16 Cu19 Cu36 107.19(15)
Se8 Cu19 Cu36 80.35(14)
Cu21 Cu19 Cu36 100.38(15)
Cu16 Cu19 Cu36 59.46(13)
Cu22 Cu19 Cu36 83.02(15)
Se18 Cu19 Cu36 108.83(15)
Cu24 Cu19 Cu36 56.40(12)
Se16 Cu19 Cu18 52.92(11)
Se8 Cu19 Cu18 114.89(17)
Cu21 Cu19 Cu18 72.94(14)
Cu16 Cu19 Cu18 59.86(13)
Cu22 Cu19 Cu18 136.58(17)
Se18 Cu19 Cu18 121.45(15)
Cu24 Cu19 Cu18 86.01(13)
Cu36 Cu19 Cu18 54.78(12)
P7 Cu20 Se6 115.6(3)
P7 Cu20 Cu23 132.4(3)
Se6 Cu20 Cu23 110.15(17)
P7 Cu20 Se22 127.9(3)
Se6 Cu20 Se22 96.38(16)
Cu23 Cu20 Se22 55.83(12)
P7 Cu20 Cu17 135.9(3)
Se6 Cu20 Cu17 57.81(12)
Cu23 Cu20 Cu17 63.11(14)
Se22 Cu20 Cu17 95.69(15)
P7 Cu20 Se17 100.8(2)
Se6 Cu20 Se17 109.84(15)
Cu23 Cu20 Se17 49.93(12)
Se22 Cu20 Se17 105.70(15)
Cu17 Cu20 Se17 54.38(12)
Se18 Cu21 Se17 125.9(2)
Se18 Cu21 Cu19 65.55(14)
Se17 Cu21 Cu19 167.0(2)
Se18 Cu21 Cu6 87.22(18)
Se17 Cu21 Cu6 69.80(14)
Cu19 Cu21 Cu6 119.80(19)
Se18 Cu21 Cu17 168.7(2)
Se17 Cu21 Cu17 61.48(13)
Cu19 Cu21 Cu17 106.23(19)
Cu6 Cu21 Cu17 103.85(16)
Se18 Cu21 Se16 114.21(16)
Se17 Cu21 Se16 111.82(17)
Cu19 Cu21 Se16 55.20(13)
Cu6 Cu21 Se16 145.2(2)
Cu17 Cu21 Se16 55.12(12)
Se18 Cu21 Cu24 53.42(12)
Se17 Cu21 Cu24 130.04(19)
Cu19 Cu21 Cu24 60.45(13)
Cu6 Cu21 Cu24 60.25(14)
Cu17 Cu21 Cu24 130.59(19)
Se16 Cu21 Cu24 109.62(16)
P8 Cu22 Se8 107.1(3)
P8 Cu22 Se18 109.9(3)
Se8 Cu22 Se18 115.01(16)
P8 Cu22 Cu19 142.0(3)
Se8 Cu22 Cu19 56.49(12)
Se18 Cu22 Cu19 61.32(13)
P8 Cu22 Se24 122.0(3)
Se8 Cu22 Se24 90.60(15)
Se18 Cu22 Se24 111.08(14)
Cu19 Cu22 Se24 94.01(14)
P8 Cu22 Cu24 146.1(4)
Se8 Cu22 Cu24 106.82(16)
Se18 Cu22 Cu24 54.20(11)
Cu19 Cu22 Cu24 62.29(13)
Se24 Cu22 Cu24 57.36(11)
Se17 Cu23 Se22 136.44(19)
Se17 Cu23 Cu20 73.33(15)
Se22 Cu23 Cu20 63.23(14)
Se17 Cu23 Cu11 162.0(2)
Se22 Cu23 Cu11 61.30(13)
Cu20 Cu23 Cu11 123.90(18)
Se17 Cu23 Cu35 121.76(18)
Se22 Cu23 Cu35 60.44(12)
Cu20 Cu23 Cu35 86.30(16)
Cu11 Cu23 Cu35 59.75(13)
Se17 Cu23 Cu6 68.65(14)
Se22 Cu23 Cu6 154.80(19)
Cu20 Cu23 Cu6 141.96(19)
Cu11 Cu23 Cu6 93.85(17)
Cu35 Cu23 Cu6 112.41(17)
Se17 Cu23 Cu3 57.65(13)
Se22 Cu23 Cu3 125.30(17)
Cu20 Cu23 Cu3 99.66(17)
Cu11 Cu23 Cu3 118.39(17)
Cu35 Cu23 Cu3 173.15(19)
Cu6 Cu23 Cu3 60.77(13)
Se17 Cu23 Cu17 60.19(13)
Se22 Cu23 Cu17 98.50(15)
Cu20 Cu23 Cu17 60.28(13)
Cu11 Cu23 Cu17 121.01(17)
Cu35 Cu23 Cu17 62.28(13)
Cu6 Cu23 Cu17 98.24(16)
Cu3 Cu23 Cu17 117.81(16)
Se17 Cu23 Cu5 111.87(16)
Se22 Cu23 Cu5 97.84(15)
Cu20 Cu23 Cu5 136.21(18)
Cu11 Cu23 Cu5 60.80(13)
Cu35 Cu23 Cu5 119.85(17)
Cu6 Cu23 Cu5 63.51(13)
Cu3 Cu23 Cu5 57.62(13)
Cu17 Cu23 Cu5 161.48(17)
Se17 Cu23 Se23 104.22(15)
Se22 Cu23 Se23 109.68(15)
Cu20 Cu23 Se23 137.67(17)
Cu11 Cu23 Se23 60.08(12)
Cu35 Cu23 Se23 58.42(12)
Cu6 Cu23 Se23 54.76(11)
Cu3 Cu23 Se23 114.75(15)
Cu17 Cu23 Se23 81.45(13)
Cu5 Cu23 Se23 84.89(13)
Se18 Cu24 Se24 121.83(15)
Se18 Cu24 Cu12 175.12(19)
Se24 Cu24 Cu12 58.15(12)
Se18 Cu24 Cu36 125.28(17)
Se24 Cu24 Cu36 57.64(12)
Cu12 Cu24 Cu36 59.28(13)
Se18 Cu24 Cu22 61.49(13)
Se24 Cu24 Cu22 60.93(12)
Cu12 Cu24 Cu22 119.00(16)
Cu36 Cu24 Cu22 86.29(15)
Se18 Cu24 Cu4 57.03(12)
Se24 Cu24 Cu4 121.25(16)
Cu12 Cu24 Cu4 118.39(17)
Cu36 Cu24 Cu4 177.65(18)
Cu22 Cu24 Cu4 94.87(15)
Se18 Cu24 Cu19 62.16(13)
Se24 Cu24 Cu19 93.74(14)
Cu12 Cu24 Cu19 122.53(17)
Cu36 Cu24 Cu19 63.33(13)
Cu22 Cu24 Cu19 58.37(13)
Cu4 Cu24 Cu19 119.01(16)
Se18 Cu24 Cu6 83.22(14)
Se24 Cu24 Cu6 152.99(17)
Cu12 Cu24 Cu6 95.99(15)
Cu36 Cu24 Cu6 118.45(16)
Cu22 Cu24 Cu6 144.67(17)
Cu4 Cu24 Cu6 61.43(13)
Cu19 Cu24 Cu6 108.22(16)
Se18 Cu24 Se23 120.99(15)
Se24 Cu24 Se23 109.93(14)
Cu12 Cu24 Se23 61.86(11)
Cu36 Cu24 Se23 62.69(12)
Cu22 Cu24 Se23 143.96(17)
Cu4 Cu24 Se23 116.85(15)
Cu19 Cu24 Se23 89.77(14)
Cu6 Cu24 Se23 56.23(11)
Se18 Cu24 Cu7 114.60(16)
Se24 Cu24 Cu7 95.14(14)
Cu12 Cu24 Cu7 61.01(13)
Cu36 Cu24 Cu7 119.98(16)
Cu22 Cu24 Cu7 128.90(17)
Cu4 Cu24 Cu7 57.74(13)
Cu19 Cu24 Cu7 170.76(17)
Cu6 Cu24 Cu7 62.54(13)
Se23 Cu24 Cu7 84.82(13)
Se18 Cu24 Cu21 52.65(12)
Se24 Cu24 Cu21 147.19(17)
Cu12 Cu24 Cu21 130.48(16)
Cu36 Cu24 Cu21 97.28(16)
Cu22 Cu24 Cu21 99.99(15)
Cu4 Cu24 Cu21 84.53(15)
Cu19 Cu24 Cu21 54.02(12)
Cu6 Cu24 Cu21 54.92(13)
Se23 Cu24 Cu21 68.64(12)
Cu7 Cu24 Cu21 116.85(15)
P9 Cu25 P10 116.7(3)
P9 Cu25 Se11 110.8(2)
P10 Cu25 Se11 104.4(2)
P9 Cu25 Se9 113.3(2)
P10 Cu25 Se9 101.1(2)
Se11 Cu25 Se9 109.80(14)
P9 Cu25 Cu26 130.3(3)
P10 Cu25 Cu26 112.9(2)
Se11 Cu25 Cu26 54.81(11)
Se9 Cu25 Cu26 54.99(11)
Se19 Cu26 Se11 119.91(15)
Se19 Cu26 Se9 118.36(15)
Se11 Cu26 Se9 119.32(15)
Se19 Cu26 Cu27 76.46(13)
Se11 Cu26 Cu27 155.06(18)
Se9 Cu26 Cu27 55.78(11)
Se19 Cu26 Cu28 76.29(13)
Se11 Cu26 Cu28 55.86(11)
Se9 Cu26 Cu28 157.40(18)
Cu27 Cu26 Cu28 117.69(15)
Se19 Cu26 Cu25 164.06(18)
Se11 Cu26 Cu25 59.69(12)
Se9 Cu26 Cu25 59.63(12)
Cu27 Cu26 Cu25 110.11(15)
Cu28 Cu26 Cu25 111.22(15)
Se19 Cu26 Cu30 54.32(11)
Se11 Cu26 Cu30 112.22(14)
Se9 Cu26 Cu30 114.10(15)
Cu27 Cu26 Cu30 59.94(12)
Cu28 Cu26 Cu30 58.54(11)
Cu25 Cu26 Cu30 141.62(17)
Se10 Cu27 Se9 111.47(15)
Se10 Cu27 Se14 119.59(16)
Se9 Cu27 Se14 107.54(16)
Se10 Cu27 Cu29 58.62(12)
Se9 Cu27 Cu29 133.65(17)
Se14 Cu27 Cu29 116.27(16)
Se10 Cu27 Cu11 83.24(14)
Se9 Cu27 Cu11 161.57(18)
Se14 Cu27 Cu11 54.25(12)
Cu29 Cu27 Cu11 63.11(13)
Se10 Cu27 Cu26 134.86(17)
Se9 Cu27 Cu26 57.05(11)
Se14 Cu27 Cu26 104.89(15)
Cu29 Cu27 Cu26 96.21(14)
Cu11 Cu27 Cu26 120.56(15)
Se10 Cu27 Cu30 120.84(16)
Se9 Cu27 Cu30 117.57(15)
Se14 Cu27 Cu30 74.54(13)
Cu29 Cu27 Cu30 63.93(13)
Cu11 Cu27 Cu30 58.61(12)
Cu26 Cu27 Cu30 62.25(12)
Se12 Cu28 Se11 112.45(16)
Se12 Cu28 Se15 119.09(15)
Se11 Cu28 Se15 107.12(16)
Se12 Cu28 Cu31 58.10(12)
Se11 Cu28 Cu31 134.76(17)
Se15 Cu28 Cu31 115.65(16)
Se12 Cu28 Cu30 121.11(16)
Se11 Cu28 Cu30 117.20(14)
Se15 Cu28 Cu30 73.70(14)
Cu31 Cu28 Cu30 64.80(13)
Se12 Cu28 Cu26 134.21(18)
Se11 Cu28 Cu26 56.71(11)
Se15 Cu28 Cu26 105.99(15)
Cu31 Cu28 Cu26 96.41(15)
Cu30 Cu28 Cu26 62.88(12)
Se12 Cu28 Cu12 82.29(13)
Se11 Cu28 Cu12 161.08(18)
Se15 Cu28 Cu12 54.11(12)
Cu31 Cu28 Cu12 62.67(13)
Cu30 Cu28 Cu12 59.04(12)
Cu26 Cu28 Cu12 121.78(15)
Se19 Cu29 Se10 120.62(16)
Se19 Cu29 Cu33 66.27(13)
Se10 Cu29 Cu33 169.79(19)
Se19 Cu29 Cu32 168.78(19)
Se10 Cu29 Cu32 59.11(12)
Cu33 Cu29 Cu32 112.52(17)
Se19 Cu29 Se20 115.24(15)
Se10 Cu29 Se20 116.18(15)
Cu33 Cu29 Se20 54.11(12)
Cu32 Cu29 Se20 60.03(12)
Se19 Cu29 Cu27 78.20(13)
Se10 Cu29 Cu27 56.49(12)
Cu33 Cu29 Cu27 133.71(18)
Cu32 Cu29 Cu27 107.90(15)
Se20 Cu29 Cu27 165.19(17)
Se19 Cu29 Cu35 129.08(15)
Se10 Cu29 Cu35 105.35(15)
Cu33 Cu29 Cu35 71.79(14)
Cu32 Cu29 Cu35 57.65(13)
Se20 Cu29 Cu35 52.43(11)
Cu27 Cu29 Cu35 114.79(16)
Se19 Cu29 Cu11 109.67(15)
Se10 Cu29 Cu11 80.31(13)
Cu33 Cu29 Cu11 105.01(16)
Cu32 Cu29 Cu11 81.52(15)
Se20 Cu29 Cu11 107.94(15)
Cu27 Cu29 Cu11 59.59(13)
Cu35 Cu29 Cu11 55.54(12)
Se19 Cu29 Cu30 54.02(11)
Se10 Cu29 Cu30 115.24(16)
Cu33 Cu29 Cu30 74.76(14)
Cu32 Cu29 Cu30 137.13(17)
Se20 Cu29 Cu30 121.43(14)
Cu27 Cu29 Cu30 60.29(12)
Cu35 Cu29 Cu30 88.46(14)
Cu11 Cu29 Cu30 56.49(12)
Se19 Cu30 Se23 119.19(17)
Se19 Cu30 Cu9 164.15(19)
Se23 Cu30 Cu9 76.59(14)
Se19 Cu30 Cu12 113.71(16)
Se23 Cu30 Cu12 62.93(11)
Cu9 Cu30 Cu12 73.61(14)
Se19 Cu30 Cu11 113.40(16)
Se23 Cu30 Cu11 63.45(12)
Cu9 Cu30 Cu11 70.89(15)
Cu12 Cu30 Cu11 120.56(16)
Se19 Cu30 Cu28 76.59(14)
Se23 Cu30 Cu28 122.66(14)
Cu9 Cu30 Cu28 96.53(16)
Cu12 Cu30 Cu28 60.63(12)
Cu11 Cu30 Cu28 165.07(19)
Se19 Cu30 Cu27 75.57(12)
Se23 Cu30 Cu27 121.63(15)
Cu9 Cu30 Cu27 95.20(15)
Cu12 Cu30 Cu27 167.06(18)
Cu11 Cu30 Cu27 59.44(12)
Cu28 Cu30 Cu27 115.65(15)
Se19 Cu30 Cu26 54.88(11)
Se23 Cu30 Cu26 174.01(18)
Cu9 Cu30 Cu26 109.32(17)
Cu12 Cu30 Cu26 119.07(16)
Cu11 Cu30 Cu26 116.98(15)
Cu28 Cu30 Cu26 58.58(12)
Cu27 Cu30 Cu26 57.82(11)
Se19 Cu30 Cu29 53.87(11)
Se23 Cu30 Cu29 86.61(14)
Cu9 Cu30 Cu29 130.97(17)
Cu12 Cu30 Cu29 136.76(17)
Cu11 Cu30 Cu29 60.44(13)
Cu28 Cu30 Cu29 130.46(16)
Cu27 Cu30 Cu29 55.78(11)
Cu26 Cu30 Cu29 88.62(13)
Se19 Cu30 Cu31 54.01(11)
Se23 Cu30 Cu31 87.34(13)
Cu9 Cu30 Cu31 133.53(16)
Cu12 Cu30 Cu31 60.33(12)
Cu11 Cu30 Cu31 138.08(18)
Cu28 Cu30 Cu31 56.62(12)
Cu27 Cu30 Cu31 129.58(16)
Cu26 Cu30 Cu31 89.07(14)
Cu29 Cu30 Cu31 90.22(14)
Se19 Cu31 Se12 120.22(15)
Se19 Cu31 Cu33 66.08(13)
Se12 Cu31 Cu33 171.84(17)
Se19 Cu31 Se21 114.24(15)
Se12 Cu31 Se21 118.32(14)
Cu33 Cu31 Se21 53.64(12)
Se19 Cu31 Cu34 169.70(18)
Se12 Cu31 Cu34 59.61(12)
Cu33 Cu31 Cu34 113.18(16)
Se21 Cu31 Cu34 61.58(12)
Se19 Cu31 Cu28 77.56(13)
Se12 Cu31 Cu28 56.15(12)
Cu33 Cu31 Cu28 131.97(16)
Se21 Cu31 Cu28 166.09(17)
Cu34 Cu31 Cu28 108.02(16)
Se19 Cu31 Cu36 128.89(16)
Se12 Cu31 Cu36 105.60(14)
Cu33 Cu31 Cu36 71.01(14)
Se21 Cu31 Cu36 52.05(11)
Cu34 Cu31 Cu36 57.27(12)
Cu28 Cu31 Cu36 115.19(16)
Se19 Cu31 Cu12 109.45(15)
Se12 Cu31 Cu12 79.82(14)
Cu33 Cu31 Cu12 103.43(16)
Se21 Cu31 Cu12 107.69(14)
Cu34 Cu31 Cu12 80.82(14)
Cu28 Cu31 Cu12 59.83(12)
Cu36 Cu31 Cu12 55.65(12)
Se19 Cu31 Cu30 53.73(11)
Se12 Cu31 Cu30 113.19(16)
Cu33 Cu31 Cu30 74.52(14)
Se21 Cu31 Cu30 121.43(15)
Cu34 Cu31 Cu30 136.54(17)
Cu28 Cu31 Cu30 58.58(12)
Cu36 Cu31 Cu30 89.38(14)
Cu12 Cu31 Cu30 56.31(11)
P11 Cu32 Se10 112.9(2)
P11 Cu32 Cu35 137.9(3)
Se10 Cu32 Cu35 109.22(16)
P11 Cu32 Cu29 144.5(3)
Se10 Cu32 Cu29 57.89(12)
Cu35 Cu32 Cu29 63.66(13)
P11 Cu32 Se20 105.9(3)
Se10 Cu32 Se20 115.16(16)
Cu35 Cu32 Se20 54.23(12)
Cu29 Cu32 Se20 60.17(12)
P11 Cu32 Se22 118.1(3)
Se10 Cu32 Se22 93.17(15)
Cu35 Cu32 Se22 58.11(12)
Cu29 Cu32 Se22 97.26(15)
Se20 Cu32 Se22 111.79(14)
Se21 Cu33 Se20 128.1(2)
Se21 Cu33 Cu18 78.47(15)
Se20 Cu33 Cu18 78.17(16)
Se21 Cu33 Cu29 167.3(2)
Se20 Cu33 Cu29 63.76(13)
Cu18 Cu33 Cu29 110.68(18)
Se21 Cu33 Cu31 64.22(13)
Se20 Cu33 Cu31 167.2(2)
Cu18 Cu33 Cu31 110.30(17)
Cu29 Cu33 Cu31 103.66(17)
Se21 Cu33 Se19 113.28(17)
Se20 Cu33 Se19 112.96(16)
Cu18 Cu33 Se19 143.7(2)
Cu29 Cu33 Se19 54.14(12)
Cu31 Cu33 Se19 54.46(12)
Se21 Cu33 Cu36 48.99(12)
Se20 Cu33 Cu36 132.62(18)
Cu18 Cu33 Cu36 54.45(13)
Cu29 Cu33 Cu36 128.70(18)
Cu31 Cu33 Cu36 56.56(12)
Se19 Cu33 Cu36 106.05(15)
P12 Cu34 Se12 110.8(3)
P12 Cu34 Cu36 140.6(3)
Se12 Cu34 Cu36 108.22(15)
P12 Cu34 Se24 124.9(3)
Se12 Cu34 Se24 93.44(15)
Cu36 Cu34 Se24 57.17(13)
P12 Cu34 Cu31 138.7(3)
Se12 Cu34 Cu31 57.01(11)
Cu36 Cu34 Cu31 63.09(13)
Se24 Cu34 Cu31 96.12(14)
P12 Cu34 Se21 104.5(3)
Se12 Cu34 Se21 113.61(14)
Cu36 Cu34 Se21 52.98(12)
Se24 Cu34 Se21 109.72(15)
Cu31 Cu34 Se21 59.20(11)
Se20 Cu35 Se22 124.78(16)
Se20 Cu35 Cu11 124.42(17)
Se22 Cu35 Cu11 59.88(13)
Se20 Cu35 Cu32 63.64(13)
Se22 Cu35 Cu32 61.85(13)
Cu11 Cu35 Cu32 86.34(15)
Se20 Cu35 Cu23 175.92(19)
Se22 Cu35 Cu23 56.27(12)
Cu11 Cu35 Cu23 59.67(14)
Cu32 Cu35 Cu23 117.92(17)
Se20 Cu35 Cu18 76.34(15)
Se22 Cu35 Cu18 156.68(18)
Cu11 Cu35 Cu18 119.24(18)
Cu32 Cu35 Cu18 139.97(19)
Cu23 Cu35 Cu18 101.93(16)
Se20 Cu35 Se23 114.77(16)
Se22 Cu35 Se23 113.10(15)
Cu11 Cu35 Se23 63.03(13)
Cu32 Cu35 Se23 142.22(17)
Cu23 Cu35 Se23 66.59(13)
Cu18 Cu35 Se23 56.96(12)
Se20 Cu35 Cu15 57.07(12)
Se22 Cu35 Cu15 119.72(17)
Cu11 Cu35 Cu15 178.49(19)
Cu32 Cu35 Cu15 94.72(16)
Cu23 Cu35 Cu15 118.85(17)
Cu18 Cu35 Cu15 60.45(13)
Se23 Cu35 Cu15 116.40(14)
Se20 Cu35 Cu29 61.22(13)
Se22 Cu35 Cu29 96.43(14)
Cu11 Cu35 Cu29 63.24(13)
Cu32 Cu35 Cu29 58.69(12)
Cu23 Cu35 Cu29 122.87(17)
Cu18 Cu35 Cu29 103.46(16)
Se23 Cu35 Cu29 86.63(14)
Cu15 Cu35 Cu29 118.24(17)
Se20 Cu35 Cu17 114.82(16)
Se22 Cu35 Cu17 95.15(15)
Cu11 Cu35 Cu17 119.88(17)
Cu32 Cu35 Cu17 131.69(18)
Cu23 Cu35 Cu17 61.20(13)
Cu18 Cu35 Cu17 64.32(13)
Se23 Cu35 Cu17 84.83(13)
Cu15 Cu35 Cu17 58.61(13)
Cu29 Cu35 Cu17 167.63(17)
Se21 Cu36 Se24 128.21(17)
Se21 Cu36 Cu34 66.31(14)
Se24 Cu36 Cu34 62.54(14)
Se21 Cu36 Cu12 125.65(17)
Se24 Cu36 Cu12 58.96(13)
Cu34 Cu36 Cu12 86.41(16)
Se21 Cu36 Cu24 171.56(19)
Se24 Cu36 Cu24 59.52(13)
Cu34 Cu36 Cu24 121.80(18)
Cu12 Cu36 Cu24 59.88(13)
Se21 Cu36 Cu18 77.54(16)
Se24 Cu36 Cu18 152.52(19)
Cu34 Cu36 Cu18 143.8(2)
Cu12 Cu36 Cu18 117.31(17)
Cu24 Cu36 Cu18 94.27(16)
Se21 Cu36 Cu16 57.52(13)
Se24 Cu36 Cu16 119.44(16)
Cu34 Cu36 Cu16 95.20(16)
Cu12 Cu36 Cu16 176.83(19)
Cu24 Cu36 Cu16 116.99(16)
Cu18 Cu36 Cu16 62.63(14)
Se21 Cu36 Cu31 62.04(13)
Se24 Cu36 Cu31 97.27(15)
Cu34 Cu36 Cu31 59.65(12)
Cu12 Cu36 Cu31 63.61(13)
Cu24 Cu36 Cu31 122.97(17)
Cu18 Cu36 Cu31 104.77(16)
Cu16 Cu36 Cu31 119.56(17)
Se21 Cu36 Se23 114.85(15)
Se24 Cu36 Se23 109.93(15)
Cu34 Cu36 Se23 141.81(16)
Cu12 Cu36 Se23 61.36(12)
Cu24 Cu36 Se23 60.83(11)
Cu18 Cu36 Se23 56.38(12)
Cu16 Cu36 Se23 118.08(16)
Cu31 Cu36 Se23 86.36(12)
Se21 Cu36 Cu19 113.48(17)
Se24 Cu36 Cu19 92.94(14)
Cu34 Cu36 Cu19 128.91(16)
Cu12 Cu36 Cu19 120.06(17)
Cu24 Cu36 Cu19 60.27(13)
Cu18 Cu36 Cu19 64.54(13)
Cu16 Cu36 Cu19 56.85(13)
Cu31 Cu36 Cu19 169.30(17)
Se23 Cu36 Cu19 87.19(13)
Se21 Cu36 Cu33 49.11(12)
Se24 Cu36 Cu33 148.87(17)
Cu34 Cu36 Cu33 100.46(16)
Cu12 Cu36 Cu33 96.15(15)
Cu24 Cu36 Cu33 126.96(16)
Cu18 Cu36 Cu33 52.97(13)
Cu16 Cu36 Cu33 86.26(15)
Cu31 Cu36 Cu33 52.43(12)
Se23 Cu36 Cu33 66.16(11)
Cu19 Cu36 Cu33 117.00(16)
C1 Se1 Cu3 106.7(7)
C1 Se1 Cu2 100.8(7)
Cu3 Se1 Cu2 65.88(13)
C1 Se1 Cu1 106.5(7)
Cu3 Se1 Cu1 124.72(15)
Cu2 Se1 Cu1 65.42(12)
C6 Se2 Cu3 107.7(6)
C6 Se2 Cu5 99.7(6)
Cu3 Se2 Cu5 65.26(13)
C6 Se2 Cu8 112.4(6)
Cu3 Se2 Cu8 118.75(15)
Cu5 Se2 Cu8 63.87(13)
C11 Se3 Cu4 110.6(8)
C11 Se3 Cu2 99.7(8)
Cu4 Se3 Cu2 67.53(13)
C11 Se3 Cu1 104.2(8)
Cu4 Se3 Cu1 125.35(15)
Cu2 Se3 Cu1 66.08(13)
C16 Se4 Cu4 110.2(8)
C16 Se4 Cu7 98.9(7)
Cu4 Se4 Cu7 65.23(13)
C16 Se4 Cu10 108.6(8)
Cu4 Se4 Cu10 119.47(16)
Cu7 Se4 Cu10 64.37(13)
C21 Se5 Cu15 107.7(8)
C21 Se5 Cu14 103.4(8)
Cu15 Se5 Cu14 66.07(13)
C21 Se5 Cu13 107.3(8)
Cu15 Se5 Cu13 124.81(16)
Cu14 Se5 Cu13 65.25(13)
C26 Se6 Cu15 108.7(7)
C26 Se6 Cu20 109.3(8)
Cu15 Se6 Cu20 120.30(16)
C26 Se6 Cu17 96.8(8)
Cu15 Se6 Cu17 66.34(13)
Cu20 Se6 Cu17 64.96(14)
C31 Se7 Cu16 107.8(8)
C31 Se7 Cu14 100.5(8)
Cu16 Se7 Cu14 67.14(14)
C31 Se7 Cu13 106.5(8)
Cu16 Se7 Cu13 125.45(15)
Cu14 Se7 Cu13 65.89(14)
C36 Se8 Cu16 108.5(7)
C36 Se8 Cu19 97.3(7)
Cu16 Se8 Cu19 65.09(13)
C36 Se8 Cu22 107.3(7)
Cu16 Se8 Cu22 119.44(15)
Cu19 Se8 Cu22 63.29(13)
C41 Se9 Cu27 108.4(7)
C41 Se9 Cu26 103.5(6)
Cu27 Se9 Cu26 67.17(12)
C41 Se9 Cu25 107.9(7)
Cu27 Se9 Cu25 125.17(14)
Cu26 Se9 Cu25 65.37(12)
C46 Se10 Cu27 109.7(7)
C46 Se10 Cu29 97.4(6)
Cu27 Se10 Cu29 64.89(12)
C46 Se10 Cu32 107.5(7)
Cu27 Se10 Cu32 118.28(14)
Cu29 Se10 Cu32 63.01(12)
C51 Se11 Cu28 108.4(6)
C51 Se11 Cu26 102.6(7)
Cu28 Se11 Cu26 67.42(12)
C51 Se11 Cu25 104.6(6)
Cu28 Se11 Cu25 126.82(15)
Cu26 Se11 Cu25 65.49(12)
C56 Se12 Cu28 108.3(6)
C56 Se12 Cu31 98.4(7)
Cu28 Se12 Cu31 65.75(12)
C56 Se12 Cu34 109.8(7)
Cu28 Se12 Cu34 119.26(15)
Cu31 Se12 Cu34 63.38(12)
Cu6 Se13 Cu7 71.93(14)
Cu6 Se13 Cu2 71.03(14)
Cu7 Se13 Cu2 108.34(14)
Cu6 Se13 Cu5 72.30(14)
Cu7 Se13 Cu5 114.03(15)
Cu2 Se13 Cu5 109.63(15)
Cu6 Se13 Cu9 78.08(14)
Cu7 Se13 Cu9 60.24(12)
Cu2 Se13 Cu9 149.11(16)
Cu5 Se13 Cu9 59.33(12)
Cu11 Se14 Cu9 80.29(15)
Cu11 Se14 Cu27 68.48(14)
Cu9 Se14 Cu27 110.24(16)
Cu11 Se14 Cu5 66.59(13)
Cu9 Se14 Cu5 62.05(13)
Cu27 Se14 Cu5 135.07(16)
Cu11 Se14 Cu8 60.92(13)
Cu9 Se14 Cu8 118.70(15)
Cu27 Se14 Cu8 97.89(14)
Cu5 Se14 Cu8 59.66(12)
Cu12 Se15 Cu9 83.70(16)
Cu12 Se15 Cu28 69.10(14)
Cu9 Se15 Cu28 110.80(16)
Cu12 Se15 Cu7 66.49(13)
Cu9 Se15 Cu7 62.77(13)
Cu28 Se15 Cu7 135.55(16)
Cu12 Se15 Cu10 60.22(13)
Cu9 Se15 Cu10 120.12(16)
Cu28 Se15 Cu10 99.32(14)
Cu7 Se15 Cu10 59.53(12)
Cu18 Se16 Cu19 73.49(14)
Cu18 Se16 Cu14 70.86(14)
Cu19 Se16 Cu14 108.12(15)
Cu18 Se16 Cu17 72.50(14)
Cu19 Se16 Cu17 114.26(15)
Cu14 Se16 Cu17 111.13(15)
Cu18 Se16 Cu21 78.25(15)
Cu19 Se16 Cu21 58.64(13)
Cu14 Se16 Cu21 148.97(16)
Cu17 Se16 Cu21 60.40(13)
Cu23 Se17 Cu21 90.81(16)
Cu23 Se17 Cu3 68.27(14)
Cu21 Se17 Cu3 118.71(18)
Cu23 Se17 Cu17 67.48(13)
Cu21 Se17 Cu17 63.73(14)
Cu3 Se17 Cu17 135.72(15)
Cu23 Se17 Cu6 61.34(13)
Cu21 Se17 Cu6 58.32(14)
Cu3 Se17 Cu6 61.21(13)
Cu17 Se17 Cu6 98.14(14)
Cu23 Se17 Cu20 56.73(13)
Cu21 Se17 Cu20 119.82(16)
Cu3 Se17 Cu20 96.04(13)
Cu17 Se17 Cu20 57.43(12)
Cu6 Se17 Cu20 118.06(14)
Cu21 Se18 Cu24 73.92(15)
Cu21 Se18 Cu4 102.07(16)
Cu24 Se18 Cu4 67.89(14)
Cu21 Se18 Cu22 117.00(17)
Cu24 Se18 Cu22 64.31(13)
Cu4 Se18 Cu22 103.13(15)
Cu21 Se18 Cu19 60.43(14)
Cu24 Se18 Cu19 65.26(13)
Cu4 Se18 Cu19 132.90(15)
Cu22 Se18 Cu19 60.06(13)
Cu29 Se19 Cu30 72.11(13)
Cu29 Se19 Cu31 113.09(14)
Cu30 Se19 Cu31 72.26(13)
Cu29 Se19 Cu26 109.13(14)
Cu30 Se19 Cu26 70.80(14)
Cu31 Se19 Cu26 109.71(15)
Cu29 Se19 Cu33 59.59(12)
Cu30 Se19 Cu33 79.35(14)
Cu31 Se19 Cu33 59.46(12)
Cu26 Se19 Cu33 150.15(16)
Cu33 Se20 Cu35 82.48(16)
Cu33 Se20 Cu15 109.68(16)
Cu35 Se20 Cu15 68.60(14)
Cu33 Se20 Cu32 120.06(16)
Cu35 Se20 Cu32 62.13(13)
Cu15 Se20 Cu32 100.58(15)
Cu33 Se20 Cu29 62.13(13)
Cu35 Se20 Cu29 66.36(13)
Cu15 Se20 Cu29 134.89(16)
Cu32 Se20 Cu29 59.81(12)
Cu36 Se21 Cu33 81.90(16)
Cu36 Se21 Cu16 68.37(14)
Cu33 Se21 Cu16 111.18(17)
Cu36 Se21 Cu31 65.91(13)
Cu33 Se21 Cu31 62.13(13)
Cu16 Se21 Cu31 134.28(16)
Cu36 Se21 Cu34 60.70(13)
Cu33 Se21 Cu34 119.05(16)
Cu16 Se21 Cu34 98.11(14)
Cu31 Se21 Cu34 59.22(11)
Cu23 Se22 Cu35 63.29(13)
Cu23 Se22 Cu11 62.35(13)
Cu35 Se22 Cu11 60.96(13)
Cu23 Se22 Cu8 85.91(14)
Cu35 Se22 Cu8 121.50(15)
Cu11 Se22 Cu8 60.74(13)
Cu23 Se22 Cu20 60.94(13)
Cu35 Se22 Cu20 86.57(13)
Cu11 Se22 Cu20 122.68(15)
Cu8 Se22 Cu20 121.56(16)
Cu23 Se22 Cu32 123.11(15)
Cu35 Se22 Cu32 60.04(12)
Cu11 Se22 Cu32 85.95(14)
Cu8 Se22 Cu32 119.65(15)
Cu20 Se22 Cu32 118.77(15)
Cu18 Se23 Cu30 120.35(16)
Cu18 Se23 Cu6 120.37(16)
Cu30 Se23 Cu6 119.26(15)
Cu18 Se23 Cu35 60.85(12)
Cu30 Se23 Cu35 95.47(13)
Cu6 Se23 Cu35 112.24(14)
Cu18 Se23 Cu24 92.89(13)
Cu30 Se23 Cu24 116.08(13)
Cu6 Se23 Cu24 61.84(12)
Cu35 Se23 Cu24 146.95(14)
Cu18 Se23 Cu12 113.78(14)
Cu30 Se23 Cu12 60.31(11)
Cu6 Se23 Cu12 96.09(13)
Cu35 Se23 Cu12 149.88(14)
Cu24 Se23 Cu12 56.41(11)
Cu18 Se23 Cu11 116.39(14)
Cu30 Se23 Cu11 60.04(11)
Cu6 Se23 Cu11 91.81(13)
Cu35 Se23 Cu11 56.25(11)
Cu24 Se23 Cu11 148.57(15)
Cu12 Se23 Cu11 115.16(13)
Cu18 Se23 Cu36 58.69(12)
Cu30 Se23 Cu36 94.35(13)
Cu6 Se23 Cu36 117.87(13)
Cu35 Se23 Cu36 114.59(14)
Cu24 Se23 Cu36 56.48(11)
Cu12 Se23 Cu36 55.50(11)
Cu11 Se23 Cu36 148.66(14)
Cu18 Se23 Cu23 96.55(13)
Cu30 Se23 Cu23 113.32(13)
Cu6 Se23 Cu23 58.03(11)
Cu35 Se23 Cu23 54.99(11)
Cu24 Se23 Cu23 114.83(13)
Cu12 Se23 Cu23 148.05(14)
Cu11 Se23 Cu23 53.90(11)
Cu36 Se23 Cu23 150.44(14)
Cu36 Se24 Cu12 62.36(12)
Cu36 Se24 Cu24 62.84(13)
Cu12 Se24 Cu24 62.08(12)
Cu36 Se24 Cu10 122.96(14)
Cu12 Se24 Cu10 60.82(13)
Cu24 Se24 Cu10 86.55(14)
Cu36 Se24 Cu34 60.30(13)
Cu12 Se24 Cu34 86.99(13)
Cu24 Se24 Cu34 122.88(15)
Cu10 Se24 Cu34 120.25(15)
Cu36 Se24 Cu22 89.49(14)
Cu12 Se24 Cu22 123.71(15)
Cu24 Se24 Cu22 61.72(12)
Cu10 Se24 Cu22 118.07(16)
Cu34 Se24 Cu22 121.66(16)
C9 Fe1 C8 41.6(10)
C9 Fe1 C6 69.9(10)
C8 Fe1 C6 69.4(10)
C9 Fe1 C2 154.7(12)
C8 Fe1 C2 122.0(11)
C6 Fe1 C2 128.2(11)
C9 Fe1 C3 116.5(12)
C8 Fe1 C3 104.8(11)
C6 Fe1 C3 163.7(11)
C2 Fe1 C3 41.1(11)
C9 Fe1 C4 101.2(12)
C8 Fe1 C4 119.5(12)
C6 Fe1 C4 155.7(11)
C2 Fe1 C4 68.8(12)
C3 Fe1 C4 40.5(11)
C9 Fe1 C1 155.1(11)
C8 Fe1 C1 163.3(11)
C6 Fe1 C1 111.9(9)
C2 Fe1 C1 43.3(10)
C3 Fe1 C1 69.1(10)
C4 Fe1 C1 66.6(10)
C9 Fe1 C10 43.3(9)
C8 Fe1 C10 71.8(10)
C6 Fe1 C10 41.6(9)
C2 Fe1 C10 162.0(11)
C3 Fe1 C10 152.9(11)
C4 Fe1 C10 116.6(11)
C1 Fe1 C10 120.9(9)
C9 Fe1 C7 69.8(10)
C8 Fe1 C7 40.6(10)
C6 Fe1 C7 41.9(8)
C2 Fe1 C7 110.5(11)
C3 Fe1 C7 124.1(11)
C4 Fe1 C7 157.6(11)
C1 Fe1 C7 129.2(10)
C10 Fe1 C7 71.5(9)
C9 Fe1 C5 116.9(11)
C8 Fe1 C5 153.8(11)
C6 Fe1 C5 123.3(9)
C2 Fe1 C5 70.7(11)
C3 Fe1 C5 68.7(11)
C4 Fe1 C5 39.5(10)
C1 Fe1 C5 40.0(9)
C10 Fe1 C5 102.1(10)
C7 Fe1 C5 162.9(10)
C19 Fe2 C14 106.1(14)
C19 Fe2 C15 119.9(13)
C14 Fe2 C15 43.5(11)
C19 Fe2 C16 68.8(12)
C14 Fe2 C16 164.9(11)
C15 Fe2 C16 125.6(11)
C19 Fe2 C18 42.8(11)
C14 Fe2 C18 117.4(13)
C15 Fe2 C18 155.9(13)
C16 Fe2 C18 69.2(11)
C19 Fe2 C13 120.1(14)
C14 Fe2 C13 38.2(11)
C15 Fe2 C13 70.8(12)
C16 Fe2 C13 156.8(12)
C18 Fe2 C13 102.1(13)
C19 Fe2 C17 71.9(13)
C14 Fe2 C17 153.8(12)
C15 Fe2 C17 159.9(12)
C16 Fe2 C17 39.9(9)
C18 Fe2 C17 43.5(11)
C13 Fe2 C17 119.2(12)
C19 Fe2 C11 160.0(12)
C14 Fe2 C11 68.2(12)
C15 Fe2 C11 42.5(10)
C16 Fe2 C11 111.5(10)
C18 Fe2 C11 157.2(11)
C13 Fe2 C11 67.9(12)
C17 Fe2 C11 122.0(11)
C19 Fe2 C12 156.9(13)
C14 Fe2 C12 68.2(12)
C15 Fe2 C12 72.3(11)
C16 Fe2 C12 122.1(11)
C18 Fe2 C12 118.3(12)
C13 Fe2 C12 41.7(11)
C17 Fe2 C12 103.0(11)
C11 Fe2 C12 40.7(10)
C19 Fe2 C20 40.9(11)
C14 Fe2 C20 123.3(12)
C15 Fe2 C20 104.7(11)
C16 Fe2 C20 43.6(10)
C18 Fe2 C20 72.3(11)
C13 Fe2 C20 156.4(13)
C17 Fe2 C20 73.0(11)
C11 Fe2 C20 125.0(11)
C12 Fe2 C20 160.7(12)
C27 Fe3 C21 125.4(10)
C27 Fe3 C30 71.6(10)
C21 Fe3 C30 119.9(11)
C27 Fe3 C28 40.1(10)
C21 Fe3 C28 160.9(12)
C30 Fe3 C28 71.5(11)
C27 Fe3 C29 71.4(11)
C21 Fe3 C29 156.0(12)
C30 Fe3 C29 44.1(11)
C28 Fe3 C29 42.6(11)
C27 Fe3 C23 115.8(11)
C21 Fe3 C23 69.8(12)
C30 Fe3 C23 162.9(12)
C28 Fe3 C23 103.6(12)
C29 Fe3 C23 121.4(13)
C27 Fe3 C24 149.3(11)
C21 Fe3 C24 68.4(11)
C30 Fe3 C24 129.1(11)
C28 Fe3 C24 118.0(12)
C29 Fe3 C24 106.5(12)
C23 Fe3 C24 37.9(10)
C27 Fe3 C22 101.5(11)
C21 Fe3 C22 43.6(10)
C30 Fe3 C22 154.3(11)
C28 Fe3 C22 119.6(12)
C29 Fe3 C22 158.5(13)
C23 Fe3 C22 42.4(11)
C24 Fe3 C22 68.9(11)
C27 Fe3 C26 43.3(9)
C21 Fe3 C26 109.9(10)
C30 Fe3 C26 38.8(9)
C28 Fe3 C26 68.4(11)
C29 Fe3 C26 69.2(11)
C23 Fe3 C26 155.7(11)
C24 Fe3 C26 166.1(11)
C22 Fe3 C26 120.1(11)
C27 Fe3 C25 163.4(11)
C21 Fe3 C25 42.2(10)
C30 Fe3 C25 104.0(11)
C28 Fe3 C25 154.9(12)
C29 Fe3 C25 117.1(12)
C23 Fe3 C25 73.2(12)
C24 Fe3 C25 45.2(11)
C22 Fe3 C25 75.4(12)
C26 Fe3 C25 123.9(11)
C34 Fe4 C33 39.1(11)
C34 Fe4 C36 165.9(12)
C33 Fe4 C36 154.9(11)
C34 Fe4 C32 70.3(11)
C33 Fe4 C32 42.0(10)
C36 Fe4 C32 120.0(10)
C34 Fe4 C38 116.4(12)
C33 Fe4 C38 103.2(11)
C36 Fe4 C38 68.5(10)
C32 Fe4 C38 119.4(11)
C34 Fe4 C31 69.9(11)
C33 Fe4 C31 68.5(11)
C36 Fe4 C31 110.5(10)
C32 Fe4 C31 41.8(10)
C38 Fe4 C31 159.2(11)
C34 Fe4 C35 43.6(11)
C33 Fe4 C35 70.1(12)
C36 Fe4 C35 127.1(11)
C32 Fe4 C35 72.4(11)
C38 Fe4 C35 155.1(11)
C31 Fe4 C35 42.0(10)
C34 Fe4 C39 105.7(11)
C33 Fe4 C39 120.8(11)
C36 Fe4 C39 69.0(10)
C32 Fe4 C39 156.4(11)
C38 Fe4 C39 40.2(9)
C31 Fe4 C39 160.3(11)
C35 Fe4 C39 121.5(11)
C34 Fe4 C37 152.0(12)
C33 Fe4 C37 118.2(11)
C36 Fe4 C37 39.9(9)
C32 Fe4 C37 102.6(10)
C38 Fe4 C37 42.2(9)
C31 Fe4 C37 123.5(10)
C35 Fe4 C37 162.1(10)
C39 Fe4 C37 69.6(10)
C34 Fe4 C40 125.3(12)
C33 Fe4 C40 158.4(11)
C36 Fe4 C40 42.4(9)
C32 Fe4 C40 159.5(11)
C38 Fe4 C40 68.4(11)
C31 Fe4 C40 125.9(11)
C35 Fe4 C40 108.7(12)
C39 Fe4 C40 40.3(9)
C37 Fe4 C40 69.8(10)
C48 Fe5 C49 40.5(10)
C48 Fe5 C45 117.2(10)
C49 Fe5 C45 154.2(11)
C48 Fe5 C42 160.5(10)
C49 Fe5 C42 126.5(10)
C45 Fe5 C42 70.0(9)
C48 Fe5 C43 120.5(11)
C49 Fe5 C43 107.3(11)
C45 Fe5 C43 70.3(10)
C42 Fe5 C43 42.4(9)
C48 Fe5 C50 69.9(10)
C49 Fe5 C50 39.9(10)
C45 Fe5 C50 162.8(10)
C42 Fe5 C50 108.8(9)
C43 Fe5 C50 121.0(10)
C48 Fe5 C44 103.1(11)
C49 Fe5 C44 120.0(12)
C45 Fe5 C44 41.5(9)
C42 Fe5 C44 69.6(10)
C43 Fe5 C44 41.0(10)
C50 Fe5 C44 155.3(10)
C48 Fe5 C41 157.2(10)
C49 Fe5 C41 161.7(10)
C45 Fe5 C41 43.0(9)
C42 Fe5 C41 38.7(8)
C43 Fe5 C41 68.6(10)
C50 Fe5 C41 125.6(9)
C44 Fe5 C41 69.4(10)
C48 Fe5 C47 41.8(9)
C49 Fe5 C47 68.5(10)
C45 Fe5 C47 103.4(9)
C42 Fe5 C47 157.4(10)
C43 Fe5 C47 157.5(11)
C50 Fe5 C47 70.9(9)
C44 Fe5 C47 120.5(10)
C41 Fe5 C47 122.3(9)
C48 Fe5 C46 69.2(10)
C49 Fe5 C46 68.2(10)
C45 Fe5 C46 122.2(9)
C42 Fe5 C46 124.0(9)
C43 Fe5 C46 160.6(10)
C50 Fe5 C46 43.3(8)
C44 Fe5 C46 158.0(10)
C41 Fe5 C46 109.4(9)
C47 Fe5 C46 40.3(8)
C53 Fe6 C55 68.6(11)
C53 Fe6 C52 43.3(10)
C55 Fe6 C52 68.5(10)
C53 Fe6 C58 102.0(13)
C55 Fe6 C58 160.5(12)
C52 Fe6 C58 117.1(12)
C53 Fe6 C59 115.7(12)
C55 Fe6 C59 127.3(11)
C52 Fe6 C59 152.1(12)
C58 Fe6 C59 39.9(11)
C53 Fe6 C54 40.1(10)
C55 Fe6 C54 40.7(9)
C52 Fe6 C54 69.4(10)
C58 Fe6 C54 121.5(12)
C59 Fe6 C54 106.6(11)
C53 Fe6 C56 161.2(11)
C55 Fe6 C56 122.9(10)
C52 Fe6 C56 123.2(10)
C58 Fe6 C56 71.2(11)
C59 Fe6 C56 70.8(10)
C54 Fe6 C56 158.1(10)
C53 Fe6 C60 151.5(12)
C55 Fe6 C60 108.7(11)
C52 Fe6 C60 164.3(12)
C58 Fe6 C60 70.9(12)
C59 Fe6 C60 41.9(11)
C54 Fe6 C60 119.3(11)
C56 Fe6 C60 44.2(10)
C53 Fe6 C57 122.1(13)
C55 Fe6 C57 157.0(11)
C52 Fe6 C57 104.4(11)
C58 Fe6 C57 42.5(11)
C59 Fe6 C57 69.2(12)
C54 Fe6 C57 159.3(12)
C56 Fe6 C57 41.5(9)
C60 Fe6 C57 71.9(11)
C53 Fe6 C51 69.9(10)
C55 Fe6 C51 41.2(9)
C52 Fe6 C51 40.0(9)
C58 Fe6 C51 153.5(11)
C59 Fe6 C51 166.4(11)
C54 Fe6 C51 69.0(9)
C56 Fe6 C51 108.1(9)
C60 Fe6 C51 127.9(10)
C57 Fe6 C51 119.5(10)
C64 P1 C61 107.1(19)
C64 P1 C67 89.6(19)
C61 P1 C67 108.4(16)
C64 P1 Cu1 117.4(15)
C61 P1 Cu1 116.7(11)
C67 P1 Cu1 114.2(13)
C82 P2 C70 107.2(13)
C82 P2 C76 102.0(12)
C70 P2 C76 104.6(14)
C82 P2 Cu1 112.2(9)
C70 P2 Cu1 112.9(10)
C76 P2 Cu1 116.9(9)
C85 P3 C91 107.0(16)
C85 P3 C88 102.8(15)
C91 P3 C88 101.5(17)
C85 P3 Cu8 113.3(10)
C91 P3 Cu8 116.1(13)
C88 P3 Cu8 114.6(11)
C100 P4 C94 94.6(19)
C100 P4 C97 103(2)
C94 P4 C97 112.8(18)
C100 P4 Cu10 117.0(16)
C94 P4 Cu10 116.7(13)
C97 P4 Cu10 111.4(13)
C106 P5 C103 112.8(17)
C106 P5 C109 91.0(18)
C103 P5 C109 106.3(14)
C106 P5 Cu13 116.9(14)
C103 P5 Cu13 115.4(10)
C109 P5 Cu13 111.3(11)
C112 P6 C124 107.1(16)
C112 P6 C118 99.7(18)
C124 P6 C118 105.5(13)
C112 P6 C112 6(3)
C124 P6 C112 101(3)
C118 P6 C112 102(2)
C112 P6 Cu13 115.3(14)
C124 P6 Cu13 115.0(9)
C118 P6 Cu13 112.8(10)
C112 P6 Cu13 118(2)
C133 P7 C130 108.8(17)
C133 P7 C127 96.0(18)
C130 P7 C127 106.4(16)
C133 P7 Cu20 115.4(14)
C130 P7 Cu20 115.3(12)
C127 P7 Cu20 112.9(11)
C139 P8 C136 96(3)
C139 P8 C142 103.8(19)
C136 P8 C142 109(2)
C139 P8 Cu22 119.8(17)
C136 P8 Cu22 111(2)
C142 P8 Cu22 115.5(10)
C145 P9 C151 107.2(16)
C145 P9 C148 93(2)
C151 P9 C148 102(2)
C145 P9 Cu25 119.2(12)
C151 P9 Cu25 117.6(11)
C148 P9 Cu25 114.0(19)
C160 P10 C154 104.3(15)
C160 P10 C157 98.2(16)
C154 P10 C157 113.3(17)
C160 P10 Cu25 114.0(10)
C154 P10 Cu25 115.9(12)
C157 P10 Cu25 109.7(13)
C169 P11 C166 105.3(17)
C169 P11 C163 98.6(19)
C166 P11 C163 99.9(16)
C169 P11 Cu32 116.2(15)
C166 P11 Cu32 120.2(11)
C163 P11 Cu32 113.4(12)
C178 P12 C175 90(3)
C178 P12 C172 70(3)
C175 P12 C172 109(3)
C178 P12 C172 101(3)
C175 P12 C172 83(3)
C172 P12 C172 40(3)
C178 P12 Cu34 132.5(18)
C175 P12 Cu34 126(2)
C172 P12 Cu34 114.9(19)
C172 P12 Cu34 111(2)
C5 C1 C2 109(2)
C5 C1 Se1 129.7(18)
C2 C1 Se1 120.4(19)
C5 C1 Fe1 71.6(14)
C2 C1 Fe1 68.0(14)
Se1 C1 Fe1 132.4(13)
C3 C2 C1 104(2)
C3 C2 Fe1 69.5(17)
C1 C2 Fe1 68.7(14)
C4 C3 C2 108(3)
C4 C3 Fe1 70.0(18)
C2 C3 Fe1 69.4(18)
C5 C4 C3 112(3)
C5 C4 Fe1 72.0(17)
C3 C4 Fe1 69.5(18)
C4 C5 C1 106(2)
C4 C5 Fe1 68.5(16)
C1 C5 Fe1 68.4(14)
C10 C6 C7 111(2)
C10 C6 Se2 126.6(17)
C7 C6 Se2 121.3(17)
C10 C6 Fe1 70.5(14)
C7 C6 Fe1 70.2(13)
Se2 C6 Fe1 134.0(11)
C8 C7 C6 106(2)
C8 C7 Fe1 67.8(15)
C6 C7 Fe1 67.9(12)
C7 C8 C9 110(2)
C7 C8 Fe1 71.6(15)
C9 C8 Fe1 69.2(15)
C8 C9 C10 109(2)
C8 C9 Fe1 69.3(15)
C10 C9 Fe1 70.3(14)
C6 C10 C9 103(2)
C6 C10 Fe1 68.0(13)
C9 C10 Fe1 66.4(14)
C12 C11 C15 112(2)
C12 C11 Se3 127(2)
C15 C11 Se3 121.9(19)
C12 C11 Fe2 69.8(16)
C15 C11 Fe2 67.0(15)
Se3 C11 Fe2 130.6(14)
C11 C12 C13 105(2)
C11 C12 Fe2 69.5(16)
C13 C12 Fe2 68.5(17)
C14 C13 C12 110(3)
C14 C13 Fe2 69(2)
C12 C13 Fe2 69.8(18)
C13 C14 C15 113(3)
C13 C14 Fe2 72(2)
C15 C14 Fe2 68.4(17)
C11 C15 C14 100(2)
C11 C15 Fe2 70.5(15)
C14 C15 Fe2 68.1(16)
C17 C16 C20 115(2)
C17 C16 Se4 126(2)
C20 C16 Se4 118.5(17)
C17 C16 Fe2 71.1(16)
C20 C16 Fe2 71.1(15)
Se4 C16 Fe2 133.6(13)
C16 C17 C18 105(2)
C16 C17 Fe2 69.0(16)
C18 C17 Fe2 67.4(16)
C19 C18 C17 106(3)
C19 C18 Fe2 67.5(18)
C17 C18 Fe2 69.2(17)
C20 C19 C18 114(3)
C20 C19 Fe2 73.8(19)
C18 C19 Fe2 69.7(18)
C19 C20 C16 100(2)
C19 C20 Fe2 65.3(17)
C16 C20 Fe2 65.3(14)
C25 C21 C22 115(2)
C25 C21 Se5 122(2)
C22 C21 Se5 123(2)
C25 C21 Fe3 70.3(16)
C22 C21 Fe3 69.4(16)
Se5 C21 Fe3 136.5(14)
C23 C22 C21 102(2)
C23 C22 Fe3 68.6(17)
C21 C22 Fe3 67.0(16)
C24 C23 C22 111(3)
C24 C23 Fe3 71.3(19)
C22 C23 Fe3 69.1(17)
C23 C24 C25 114(3)
C23 C24 Fe3 70.8(18)
C25 C24 Fe3 67.6(15)
C21 C25 C24 97(2)
C21 C25 Fe3 67.5(15)
C24 C25 Fe3 67.3(15)
C30 C26 C27 111(2)
C30 C26 Se6 129(2)
C27 C26 Se6 120.4(17)
C30 C26 Fe3 69.2(15)
C27 C26 Fe3 66.4(13)
Se6 C26 Fe3 131.5(13)
C28 C27 C26 106(2)
C28 C27 Fe3 70.9(16)
C26 C27 Fe3 70.3(13)
C27 C28 C29 111(3)
C27 C28 Fe3 69.0(16)
C29 C28 Fe3 69.0(17)
C28 C29 C30 104(2)
C28 C29 Fe3 68.4(17)
C30 C29 Fe3 67.5(16)
C26 C30 C29 107(2)
C26 C30 Fe3 72.0(16)
C29 C30 Fe3 68.4(16)
C32 C31 C35 111(2)
C32 C31 Se7 127.0(19)
C35 C31 Se7 121(2)
C32 C31 Fe4 68.8(15)
C35 C31 Fe4 69.4(16)
Se7 C31 Fe4 134.3(15)
C33 C32 C31 103(2)
C33 C32 Fe4 67.2(16)
C31 C32 Fe4 69.4(15)
C34 C33 C32 113(3)
C34 C33 Fe4 69.7(19)
C32 C33 Fe4 70.8(16)
C33 C34 C35 111(3)
C33 C34 Fe4 71.2(19)
C35 C34 Fe4 71.2(17)
C31 C35 C34 102(2)
C31 C35 Fe4 68.5(16)
C34 C35 Fe4 65.1(17)
C37 C36 C40 112(2)
C37 C36 Se8 127.9(17)
C40 C36 Se8 118.6(18)
C37 C36 Fe4 72.8(14)
C40 C36 Fe4 72.1(15)
Se8 C36 Fe4 133.8(13)
C36 C37 C38 104(2)
C36 C37 Fe4 67.2(14)
C38 C37 Fe4 67.5(14)
C39 C38 C37 110(2)
C39 C38 Fe4 71.1(15)
C37 C38 Fe4 70.3(14)
C38 C39 C40 109(2)
C38 C39 Fe4 68.7(14)
C40 C39 Fe4 70.9(15)
C39 C40 C36 104(2)
C39 C40 Fe4 68.8(15)
C36 C40 Fe4 65.5(14)
C42 C41 C45 109(2)
C42 C41 Se9 124.9(17)
C45 C41 Se9 125.6(15)
C42 C41 Fe5 69.6(13)
C45 C41 Fe5 66.7(13)
Se9 C41 Fe5 136.2(12)
C41 C42 C43 109(2)
C41 C42 Fe5 71.7(13)
C43 C42 Fe5 68.8(14)
C44 C43 C42 107(2)
C44 C43 Fe5 69.9(16)
C42 C43 Fe5 68.8(14)
C43 C44 C45 109(2)
C43 C44 Fe5 69.1(16)
C45 C44 Fe5 68.0(15)
C44 C45 C41 105.7(19)
C44 C45 Fe5 70.5(15)
C41 C45 Fe5 70.3(13)
C47 C46 C50 107.1(19)
C47 C46 Se10 131.5(17)
C50 C46 Se10 121.4(16)
C47 C46 Fe5 68.7(14)
C50 C46 Fe5 66.6(12)
Se10 C46 Fe5 131.8(12)
C46 C47 C48 107(2)
C46 C47 Fe5 71.0(13)
C48 C47 Fe5 66.0(14)
C49 C48 C47 108(2)
C49 C48 Fe5 70.5(17)
C47 C48 Fe5 72.2(15)
C48 C49 C50 113(3)
C48 C49 Fe5 69.0(17)
C50 C49 Fe5 71.9(17)
C49 C50 C46 104(2)
C49 C50 Fe5 68.2(16)
C46 C50 Fe5 70.0(12)
C52 C51 C55 106(2)
C52 C51 Se11 128.9(18)
C55 C51 Se11 124.4(17)
C52 C51 Fe6 68.0(13)
C55 C51 Fe6 67.0(12)
Se11 C51 Fe6 135.6(11)
C51 C52 C53 108(2)
C51 C52 Fe6 72.0(13)
C53 C52 Fe6 66.7(15)
C54 C53 C52 108(3)
C54 C53 Fe6 72.2(16)
C52 C53 Fe6 70.0(15)
C53 C54 C55 108(2)
C53 C54 Fe6 67.8(16)
C55 C54 Fe6 68.8(14)
C54 C55 C51 110(2)
C54 C55 Fe6 70.5(15)
C51 C55 Fe6 71.8(13)
C57 C56 C60 108(2)
C57 C56 Se12 129.3(19)
C60 C56 Se12 121.4(18)
C57 C56 Fe6 70.6(15)
C60 C56 Fe6 69.1(13)
Se12 C56 Fe6 134.4(12)
C56 C57 C58 107(2)
C56 C57 Fe6 67.9(15)
C58 C57 Fe6 67.0(17)
C59 C58 C57 109(3)
C59 C58 Fe6 70.2(19)
C57 C58 Fe6 70.5(17)
C58 C59 C60 113(3)
C58 C59 Fe6 69.9(18)
C60 C59 Fe6 70.7(16)
C59 C60 C56 103(2)
C59 C60 Fe6 67.5(16)
C56 C60 Fe6 66.6(13)
C62 C61 P1 111(2)
C61 C62 C63 98(3)
C65 C64 P1 114(3)
C64 C65 C66 120(4)
C68 C67 P1 113(3)
C67 C68 C69 118(4)
C71 C70 C75 123(3)
C71 C70 P2 117(3)
C75 C70 P2 118(3)
C70 C71 C72 112(3)
C73 C72 C71 115(4)
C74 C73 C72 127(5)
C73 C74 C75 115(4)
C70 C75 C74 128(3)
C77 C76 C81 121(3)
C77 C76 P2 121(2)
C81 C76 P2 115(2)
C76 C77 C78 119(3)
C79 C78 C77 110(4)
C80 C79 C78 130(4)
C79 C80 C81 117(3)
C80 C81 C76 119(3)
C83 C82 P2 112.9(18)
C84 C83 C82 103(2)
C83 C84 S1 115(2)
C86 C85 P3 112(2)
C85 C86 C87 110(3)
C89 C88 P3 117(3)
C88 C89 C90 100(3)
C92 C91 P3 107(3)
C91 C92 C93 110(3)
C95 C94 P4 111(5)
C94 C95 C96 104(6)
C98 C97 P4 110(3)
C97 C98 C99 111(3)
C101 C100 P4 109(4)
C100 C101 C102 113(4)
C104 C103 P5 113(2)
C105 C104 C103 109(3)
C107 C106 P5 100(3)
C106 C107 C108 116(3)
C110 C109 P5 99(3)
C109 C110 C111 96(4)
C113 C112 C117 120.0
C113 C112 P6 117(3)
C117 C112 P6 122(3)
C114 C113 C112 120.0
C115 C114 C113 120.0
C114 C115 C116 120.0
C117 C116 C115 120.0
C116 C117 C112 120.0
C113 C112 P6 115(4)
C114 C113 C112 114(6)
C119 C118 C123 110(4)
C119 C118 P6 129(3)
C123 C118 P6 115(3)
C118 C119 C120 122(4)
C121 C120 C119 118(4)
C120 C121 C122 132(5)
C121 C122 C123 107(4)
C118 C123 C122 129(3)
C125 C124 P6 114.9(19)
C124 C125 C126 109(2)
C125 C126 S2 98(2)
C128 C127 P7 116(3)
C127 C128 C129 112(3)
C131 C130 P7 114(3)
C130 C131 C132 110(4)
C134 C133 P7 116(4)
C133 C134 C135 105(5)
C137 C136 P8 107(6)
C136 C137 C138 107(6)
C140 C139 P8 114(4)
C139 C140 C141 98(4)
C143 C142 P8 108(2)
C142 C143 C144 105(3)
C146 C145 P9 100(3)
C147 C146 C145 108(5)
C149 C148 P9 129(6)
C148 C149 C150 139(6)
C152 C151 P9 111(2)
C151 C152 C153 99(3)
C155 C154 C155 23(4)
C155 C154 P10 121(3)
C155 C154 P10 100(3)
C154 C155 C156 87(4)
C154 C155 C156 119(5)
C158 C157 P10 90(5)
C157 C158 C159 87(5)
C161 C160 P10 114(2)
C162 C161 C160 111(3)
C164 C163 P11 118(3)
C163 C164 C165 102(4)
C167 C166 P11 105(2)
C166 C167 C168 95(3)
C170 C169 P11 104(3)
C169 C170 C171 115(4)
C173 C172 P12 97(3)
C173 C172 P12 121(6)
C172 C173 C174 121(6)
C172 C173 C172 52(5)
C174 C173 C172 143(5)
C176 C175 P12 98(4)
C175 C176 C177 94(3)
C179 C178 P12 105(4)
C178 C179 C180 114(4)

loop_
_geom_bond_atom_site_label_1
_geom_bond_atom_site_label_2
_geom_bond_distance
Cu1 P1 2.246(8)
Cu1 P2 2.272(8)
Cu1 Se3 2.543(4)
Cu1 Se1 2.573(4)
Cu1 Cu2 2.710(5)
Cu2 Se3 2.424(4)
Cu2 Se13 2.425(4)
Cu2 Se1 2.438(4)
Cu2 Cu3 2.632(5)
Cu2 Cu4 2.687(5)
Cu2 Cu6 2.805(5)
Cu3 Se2 2.389(4)
Cu3 Se1 2.403(4)
Cu3 Se17 2.415(4)
Cu3 Cu5 2.614(5)
Cu3 Cu23 2.656(5)
Cu3 Cu6 2.685(5)
Cu4 Se4 2.405(4)
Cu4 Se3 2.410(4)
Cu4 Se18 2.414(5)
Cu4 Cu7 2.618(5)
Cu4 Cu24 2.666(5)
Cu4 Cu6 2.745(5)
Cu5 Se13 2.432(4)
Cu5 Se2 2.458(4)
Cu5 Cu9 2.543(5)
Cu5 Se14 2.566(4)
Cu5 Cu8 2.625(5)
Cu5 Cu11 2.695(5)
Cu5 Cu23 2.765(5)
Cu5 Cu6 2.852(5)
Cu6 Se13 2.404(5)
Cu6 Cu21 2.552(5)
Cu6 Se23 2.553(4)
Cu6 Cu23 2.652(5)
Cu6 Cu24 2.708(5)
Cu6 Se17 2.815(5)
Cu6 Cu7 2.835(5)
Cu7 Se13 2.424(4)
Cu7 Se4 2.452(4)
Cu7 Cu9 2.575(5)
Cu7 Se15 2.585(4)
Cu7 Cu10 2.628(5)
Cu7 Cu12 2.704(5)
Cu7 Cu24 2.754(5)
Cu8 P3 2.205(7)
Cu8 Se2 2.503(5)
Cu8 Se22 2.564(5)
Cu8 Cu11 2.572(5)
Cu8 Se14 2.704(5)
Cu9 Se15 2.343(5)
Cu9 Se14 2.354(4)
Cu9 Cu30 2.559(5)
Cu9 Se13 2.687(5)
Cu9 Cu11 3.020(5)
Cu10 P4 2.191(8)
Cu10 Se4 2.482(5)
Cu10 Cu12 2.548(5)
Cu10 Se24 2.567(5)
Cu10 Se15 2.706(4)
Cu11 Se14 2.330(4)
Cu11 Se22 2.523(4)
Cu11 Cu23 2.548(5)
Cu11 Cu35 2.550(5)
Cu11 Cu30 2.647(5)
Cu11 Cu27 2.671(5)
Cu11 Se23 2.733(4)
Cu11 Cu29 2.762(5)
Cu12 Se15 2.332(4)
Cu12 Se24 2.464(4)
Cu12 Cu36 2.547(5)
Cu12 Cu24 2.563(5)
Cu12 Cu30 2.647(4)
Cu12 Cu28 2.690(5)
Cu12 Se23 2.713(4)
Cu12 Cu31 2.764(5)
Cu13 P5 2.232(9)
Cu13 P6 2.245(8)
Cu13 Se7 2.538(5)
Cu13 Se5 2.581(5)
Cu13 Cu14 2.700(5)
Cu14 Se5 2.420(4)
Cu14 Se7 2.423(4)
Cu14 Se16 2.434(4)
Cu14 Cu15 2.636(5)
Cu14 Cu16 2.669(5)
Cu14 Cu18 2.798(5)
Cu15 Se6 2.388(4)
Cu15 Se5 2.414(4)
Cu15 Se20 2.424(4)
Cu15 Cu17 2.652(5)
Cu15 Cu18 2.683(5)
Cu15 Cu35 2.688(5)
Cu16 Se8 2.399(4)
Cu16 Se7 2.404(4)
Cu16 Se21 2.421(4)
Cu16 Cu19 2.593(5)
Cu16 Cu36 2.667(5)
Cu16 Cu18 2.739(5)
Cu17 Se16 2.443(4)
Cu17 Se6 2.458(4)
Cu17 Se17 2.538(4)
Cu17 Cu21 2.590(5)
Cu17 Cu20 2.631(5)
Cu17 Cu23 2.702(5)
Cu17 Cu35 2.729(5)
Cu17 Cu18 2.859(5)
Cu18 Se16 2.392(4)
Cu18 Se23 2.535(4)
Cu18 Cu33 2.552(5)
Cu18 Cu36 2.601(5)
Cu18 Cu35 2.641(5)
Cu18 Cu19 2.875(5)
Cu19 Se16 2.413(4)
Cu19 Se8 2.422(4)
Cu19 Cu21 2.509(5)
Cu19 Cu22 2.594(5)
Cu19 Se18 2.626(5)
Cu19 Cu24 2.698(5)
Cu19 Cu36 2.776(5)
Cu20 P7 2.219(8)
Cu20 Se6 2.442(5)
Cu20 Cu23 2.530(5)
Cu20 Se22 2.584(4)
Cu20 Se17 2.898(5)
Cu21 Se18 2.335(5)
Cu21 Se17 2.360(4)
Cu21 Se16 2.688(5)
Cu21 Cu24 2.823(5)
Cu22 P8 2.197(8)
Cu22 Se8 2.520(5)
Cu22 Se18 2.556(4)
Cu22 Se24 2.601(4)
Cu22 Cu24 2.621(4)
Cu23 Se17 2.315(4)
Cu23 Se22 2.394(4)
Cu23 Cu35 2.572(5)
Cu23 Se23 2.882(4)
Cu24 Se18 2.359(4)
Cu24 Se24 2.506(4)
Cu24 Cu36 2.588(5)
Cu24 Se23 2.710(4)
Cu25 P9 2.261(8)
Cu25 P10 2.262(8)
Cu25 Se11 2.566(4)
Cu25 Se9 2.567(4)
Cu25 Cu26 2.704(5)
Cu26 Se19 2.424(4)
Cu26 Se11 2.429(4)
Cu26 Se9 2.437(4)
Cu26 Cu27 2.677(5)
Cu26 Cu28 2.683(4)
Cu26 Cu30 2.799(5)
Cu27 Se10 2.399(4)
Cu27 Se9 2.401(4)
Cu27 Se14 2.415(4)
Cu27 Cu29 2.606(5)
Cu27 Cu30 2.737(4)
Cu28 Se12 2.390(4)
Cu28 Se11 2.405(4)
Cu28 Se15 2.409(4)
Cu28 Cu31 2.624(5)
Cu28 Cu30 2.682(5)
Cu29 Se19 2.403(4)
Cu29 Se10 2.457(4)
Cu29 Cu33 2.557(5)
Cu29 Cu32 2.585(5)
Cu29 Se20 2.594(4)
Cu29 Cu35 2.711(5)
Cu29 Cu30 2.831(5)
Cu30 Se19 2.407(4)
Cu30 Se23 2.548(4)
Cu30 Cu31 2.844(5)
Cu31 Se19 2.416(4)
Cu31 Se12 2.444(4)
Cu31 Cu33 2.557(5)
Cu31 Se21 2.604(4)
Cu31 Cu34 2.605(4)
Cu31 Cu36 2.692(5)
Cu32 P11 2.188(8)
Cu32 Se10 2.489(4)
Cu32 Cu35 2.555(5)
Cu32 Se20 2.590(4)
Cu32 Se22 2.601(5)
Cu33 Se21 2.329(4)
Cu33 Se20 2.343(4)
Cu33 Se19 2.714(5)
Cu33 Cu36 3.050(5)
Cu34 P12 2.187(8)
Cu34 Se12 2.513(4)
Cu34 Cu36 2.539(5)
Cu34 Se24 2.594(5)
Cu34 Se21 2.666(5)
Cu35 Se20 2.346(4)
Cu35 Se22 2.504(4)
Cu35 Se23 2.675(4)
Cu36 Se21 2.325(4)
Cu36 Se24 2.456(4)
Cu36 Se23 2.758(4)
Se1 C1 2.00(2)
Se2 C6 1.96(2)
Se3 C11 1.96(3)
Se4 C16 1.90(3)
Se5 C21 1.94(3)
Se6 C26 1.92(2)
Se7 C31 1.93(3)
Se8 C36 1.95(2)
Se9 C41 1.91(2)
Se10 C46 1.89(2)
Se11 C51 1.88(2)
Se12 C56 1.87(2)
Fe1 C9 1.98(3)
Fe1 C8 1.98(3)
Fe1 C6 1.99(2)
Fe1 C2 2.01(3)
Fe1 C3 2.01(3)
Fe1 C4 2.02(3)
Fe1 C1 2.02(2)
Fe1 C10 2.03(2)
Fe1 C7 2.03(2)
Fe1 C5 2.06(2)
Fe2 C19 2.02(3)
Fe2 C14 2.03(3)
Fe2 C15 2.04(3)
Fe2 C16 2.05(3)
Fe2 C18 2.05(3)
Fe2 C13 2.07(3)
Fe2 C17 2.08(3)
Fe2 C11 2.09(3)
Fe2 C12 2.09(3)
Fe2 C20 2.14(3)
Fe3 C27 1.99(2)
Fe3 C21 2.01(3)
Fe3 C30 2.01(3)
Fe3 C28 2.01(3)
Fe3 C29 2.02(3)
Fe3 C23 2.03(3)
Fe3 C24 2.04(3)
Fe3 C22 2.04(3)
Fe3 C26 2.04(2)
Fe3 C25 2.04(3)
Fe4 C34 1.97(3)
Fe4 C33 1.99(3)
Fe4 C36 2.01(2)
Fe4 C32 2.04(3)
Fe4 C38 2.04(3)
Fe4 C31 2.05(3)
Fe4 C35 2.06(3)
Fe4 C39 2.07(3)
Fe4 C37 2.08(2)
Fe4 C40 2.10(3)
Fe5 C48 1.97(3)
Fe5 C49 1.99(3)
Fe5 C45 2.00(2)
Fe5 C42 2.02(2)
Fe5 C43 2.02(3)
Fe5 C50 2.03(2)
Fe5 C44 2.03(3)
Fe5 C41 2.05(2)
Fe5 C47 2.05(2)
Fe5 C46 2.08(2)
Fe6 C53 2.00(3)
Fe6 C55 2.04(2)
Fe6 C52 2.05(2)
Fe6 C58 2.05(3)
Fe6 C59 2.05(3)
Fe6 C54 2.06(3)
Fe6 C56 2.06(2)
Fe6 C60 2.10(3)
Fe6 C57 2.10(3)
Fe6 C51 2.10(2)
P1 C64 1.83(4)
P1 C61 1.84(3)
P1 C67 1.89(4)
P2 C82 1.81(3)
P2 C70 1.82(3)
P2 C76 1.87(3)
P3 C85 1.80(3)
P3 C91 1.84(4)
P3 C88 1.92(4)
P4 C100 1.76(4)
P4 C94 1.81(4)
P4 C97 1.82(4)
P5 C106 1.76(4)
P5 C103 1.85(3)
P5 C109 2.17(4)
P6 C112 1.75(3)
P6 C124 1.83(2)
P6 C118 1.87(3)
P6 C112 1.86(7)
P7 C133 1.82(4)
P7 C130 1.85(4)
P7 C127 1.87(4)
P8 C139 1.81(5)
P8 C136 1.98(7)
P8 C142 1.99(3)
P9 C145 1.79(3)
P9 C151 1.82(3)
P9 C148 1.92(6)
P10 C160 1.90(3)
P10 C154 1.96(4)
P10 C157 2.17(4)
P11 C169 1.89(4)
P11 C166 1.89(3)
P11 C163 1.98(4)
P12 C178 1.97(3)
P12 C175 1.98(3)
P12 C172 1.98(3)
P12 C172 1.98(3)
S1 C84 1.78(3)
S2 C126 1.71(3)
C1 C5 1.40(3)
C1 C2 1.49(3)
C2 C3 1.41(4)
C3 C4 1.40(4)
C4 C5 1.38(3)
C6 C10 1.43(3)
C6 C7 1.44(3)
C7 C8 1.39(3)
C8 C9 1.40(3)
C9 C10 1.48(3)
C11 C12 1.45(3)
C11 C15 1.50(4)
C12 C13 1.48(4)
C13 C14 1.34(4)
C14 C15 1.51(4)
C16 C17 1.41(3)
C16 C20 1.56(4)
C17 C18 1.53(4)
C18 C19 1.49(4)
C19 C20 1.46(4)
C21 C25 1.46(4)
C21 C22 1.50(4)
C22 C23 1.47(4)
C23 C24 1.32(3)
C24 C25 1.57(4)
C26 C30 1.35(3)
C26 C27 1.49(3)
C27 C28 1.37(3)
C28 C29 1.47(4)
C29 C30 1.51(4)
C31 C32 1.46(3)
C31 C35 1.47(3)
C32 C33 1.44(3)
C33 C34 1.33(4)
C34 C35 1.50(4)
C36 C37 1.40(3)
C36 C40 1.48(3)
C37 C38 1.48(3)
C38 C39 1.41(3)
C39 C40 1.44(3)
C41 C42 1.35(3)
C41 C45 1.49(3)
C42 C43 1.46(3)
C43 C44 1.42(3)
C44 C45 1.43(3)
C46 C47 1.43(3)
C46 C50 1.52(3)
C47 C48 1.44(3)
C48 C49 1.37(3)
C49 C50 1.37(3)
C51 C52 1.42(3)
C51 C55 1.46(3)
C52 C53 1.49(4)
C53 C54 1.39(4)
C54 C55 1.42(3)
C56 C57 1.47(3)
C56 C60 1.57(3)
C57 C58 1.50(4)
C58 C59 1.40(4)
C59 C60 1.48(4)
C61 C62 1.72(5)
C62 C63 1.76(7)
C64 C65 1.44(5)
C65 C66 1.65(6)
C67 C68 1.31(5)
C68 C69 1.60(6)
C70 C71 1.30(4)
C70 C75 1.36(4)
C71 C72 1.69(5)
C72 C73 1.41(6)
C73 C74 1.26(5)
C74 C75 1.41(4)
C76 C77 1.37(4)
C76 C81 1.44(4)
C77 C78 1.53(5)
C78 C79 1.39(5)
C79 C80 1.36(4)
C80 C81 1.36(4)
C82 C83 1.63(4)
C83 C84 1.56(4)
C85 C86 1.53(4)
C86 C87 1.59(5)
C88 C89 1.54(5)
C89 C90 1.63(6)
C91 C92 1.55(5)
C92 C93 1.61(5)
C94 C95 1.35(8)
C95 C96 1.86(9)
C97 C98 1.62(4)
C98 C99 1.69(6)
C100 C101 1.51(6)
C101 C102 1.86(6)
C103 C104 1.63(4)
C104 C105 1.51(4)
C106 C107 1.61(5)
C107 C108 1.72(5)
C109 C110 1.51(5)
C110 C111 1.66(7)
C112 C113 1.3900
C112 C117 1.3900
C113 C114 1.3900
C114 C115 1.3900
C115 C116 1.3900
C116 C117 1.3900
C112 C113 1.77(11)
C113 C114 1.50(10)
C118 C119 1.25(5)
C118 C123 1.39(4)
C119 C120 1.57(6)
C120 C121 1.19(5)
C121 C122 1.25(5)
C122 C123 1.53(5)
C124 C125 1.58(4)
C125 C126 1.65(4)
C127 C128 1.49(4)
C128 C129 1.53(4)
C130 C131 1.50(5)
C131 C132 1.73(7)
C133 C134 1.39(6)
C134 C135 1.77(8)
C136 C137 1.29(8)
C137 C138 1.76(7)
C139 C140 1.31(5)
C140 C141 1.80(7)
C142 C143 1.47(4)
C143 C144 1.55(5)
C145 C146 1.57(5)
C146 C147 1.45(8)
C148 C149 1.15(7)
C149 C150 1.57(6)
C151 C152 1.65(3)
C152 C153 1.66(3)
C154 C155 1.66(3)
C154 C155 1.66(3)
C155 C156 1.66(3)
C155 C156 1.66(3)
C157 C158 1.10(7)
C158 C159 1.93(7)
C160 C161 1.61(4)
C161 C162 1.60(5)
C163 C164 1.53(5)
C164 C165 1.56(5)
C166 C167 1.42(4)
C167 C168 1.82(5)
C169 C170 1.35(5)
C170 C171 1.71(5)
C172 C173 1.73(8)
C172 C173 1.20(8)
C173 C174 1.59(7)
C175 C176 1.16(7)
C176 C177 1.87(6)
C178 C179 1.37(6)
C179 C180 1.57(5)
